data_7131721
loop_
_publ_author_name
'Dworzak, Michael'
'Montone, Christine M.'
'Halaszynski, Nicole Irene'
'Yap, Glenn P. A.'
'Kloxin, Christopher'
'Bloch, Eric D.'

_publ_section_title
;
 Rapid Post-Synthetic Modification of Porous Coordination Cages with
 Copper-Catalyzed Click Chemistry
;
_journal_name_full 'Chemical Communications'
_journal_paper_doi 10.1039/D3CC02015K
_journal_year 2023
_chemical_formula_moiety 'C108 H94 N18 O40 Zr12, 4(Cl), 20[C3H7NO]'
_chemical_formula_sum 'C168 H234 Cl4 N38 O60 Zr12'
_chemical_formula_weight 4982.36
_space_group_crystal_system monoclinic
_space_group_IT_number 15
_space_group_name_Hall '-C 2yc'
_space_group_name_H-M_alt 'C 1 2/c 1'
_atom_sites_solution_hydrogens geom
_atom_sites_solution_primary dual
_audit_creation_date 2021-01-21
_audit_creation_method
;
Olex2 1.3
(compiled 2020.11.12 svn.r5f609507 for OlexSys, GUI svn.r6226)
;
_audit_update_record
;
2022-07-18 deposited with the CCDC.	2023-05-26 downloaded from the CCDC.
;
_cell_angle_alpha 90
_cell_angle_beta 91.235(4)
_cell_angle_gamma 90
_cell_formula_units_Z 4
_cell_length_a 29.144(3)
_cell_length_b 26.347(3)
_cell_length_c 29.344(3)
_cell_measurement_reflns_used 6938
_cell_measurement_temperature 150
_cell_measurement_theta_max 44.54
_cell_measurement_theta_min 2.70
_cell_volume 22527(4)
_computing_molecular_graphics 'Olex2 1.3 (Dolomanov et al., 2009)'
_computing_publication_material 'Olex2 1.3 (Dolomanov et al., 2009)'
_computing_structure_refinement 'XL  (Sheldrick, 2008)'
_computing_structure_solution 'SHELXT 2014/5 (Sheldrick, 2014)'
_diffrn_ambient_temperature 150
_diffrn_measured_fraction_theta_full 0.999
_diffrn_measured_fraction_theta_max 0.999
_diffrn_measurement_device_type 'Bruker APEX-II CCD'
_diffrn_measurement_method '\f and \w scans'
_diffrn_radiation_type CuK\a
_diffrn_radiation_wavelength 1.54178
_diffrn_reflns_av_R_equivalents 0.0670
_diffrn_reflns_av_unetI/netI 0.0619
_diffrn_reflns_Laue_measured_fraction_full 0.999
_diffrn_reflns_Laue_measured_fraction_max 0.999
_diffrn_reflns_limit_h_max 24
_diffrn_reflns_limit_h_min -24
_diffrn_reflns_limit_k_max 21
_diffrn_reflns_limit_k_min -21
_diffrn_reflns_limit_l_max 24
_diffrn_reflns_limit_l_min -24
_diffrn_reflns_number 26572
_diffrn_reflns_point_group_measured_fraction_full 0.999
_diffrn_reflns_point_group_measured_fraction_max 0.999
_diffrn_reflns_theta_full 39.970
_diffrn_reflns_theta_max 39.970
_diffrn_reflns_theta_min 2.261
_diffrn_standards_number 0
_exptl_absorpt_coefficient_mu 5.480
_exptl_absorpt_correction_T_max 0.7488
_exptl_absorpt_correction_T_min 0.4957
_exptl_absorpt_correction_type multi-scan
_exptl_absorpt_process_details
;
SADABS-2016/2 (Bruker,2016) was used for absorption correction.
wR2(int) was 0.1049 before and 0.0644 after correction.
The Ratio of minimum to maximum transmission is 0.6620.
The \l/2 correction factor is Not present.
;
_exptl_crystal_colour colourless
_exptl_crystal_colour_primary colourless
_exptl_crystal_density_diffrn 1.469
_exptl_crystal_description block
_exptl_crystal_F_000 10144
_exptl_crystal_size_max 0.386
_exptl_crystal_size_mid 0.112
_exptl_crystal_size_min 0.064
_refine_diff_density_max 0.793
_refine_diff_density_min -1.014
_refine_diff_density_rms 0.114
_refine_ls_extinction_method none
_refine_ls_goodness_of_fit_ref 1.049
_refine_ls_hydrogen_treatment constr
_refine_ls_matrix_type full
_refine_ls_number_parameters 710
_refine_ls_number_reflns 6830
_refine_ls_number_restraints 2195
_refine_ls_restrained_S_all 0.946
_refine_ls_R_factor_all 0.1076
_refine_ls_R_factor_gt 0.0791
_refine_ls_shift/su_max 0.000
_refine_ls_shift/su_mean 0.000
_refine_ls_structure_factor_coef Fsqd
_refine_ls_weighting_details 'w=1/[\s^2^(Fo^2^)+(0.1448P)^2^+379.7620P] where P=(Fo^2^+2Fc^2^)/3'
_refine_ls_weighting_scheme calc
_refine_ls_wR_factor_gt 0.2258
_refine_ls_wR_factor_ref 0.2568
_reflns_Friedel_coverage 0.000
_reflns_number_gt 4546
_reflns_number_total 6830
_reflns_threshold_expression 'I > 2\s(I)'
_cod_data_source_file d3cc02015k2.cif
_cod_data_source_block eric503
_cod_original_cell_volume 22526(4)
_cod_database_code 7131721
_shelx_shelxl_version_number 2018/3
_shelx_space_group_comment
;
The symmetry employed for this shelxl refinement is uniquely defined
by the following loop, which should always be used as a source of
symmetry information in preference to the above space-group names.
They are only intended as comments.
;
_shelx_estimated_absorpt_t_max 0.721
_shelx_estimated_absorpt_t_min 0.226
_olex2_refinement_description
;
1. Fixed Uiso
 At 1.2 times of:
  All C(H) groups, H6 of O6, H2 of O2, H4 of O4, H3 of O3, H8 of O8, H7 of O7
 At 1.5 times of:
  H5 of O5, H1 of O1
2. Shared sites
{O2, O3}
{C8, C7}
{O4, O1}
{O4, O1}
{C8, C7}
{O2, O3}
3. Uiso/Uaniso restraints and constraints
All non-hydrogen atoms have similar U: within 2A with sigma of 0.01 and sigma
for terminal atoms of 0.01 within 2A
Uanis(O1_3) = Uanis(O1_4)
Uanis(O2_3) = Uanis(O2_4)
Uanis(O3_3) = Uanis(O3_4)
Uanis(O4_3) = Uanis(O4_4)
Uanis(N1_3) = Uanis(N1_4)
Uanis(N2_3) = Uanis(N2_4)
Uanis(N3_3) = Uanis(N3_4)
Uanis(C1_3) = Uanis(C1_4)
Uanis(C2_3) = Uanis(C2_4)
Uanis(C3_3) = Uanis(C3_4)
Uanis(C4_3) = Uanis(C4_4)
Uanis(C5_3) = Uanis(C5_4)
Uanis(C6_3) = Uanis(C6_4)
Uanis(C7_3) = Uanis(C7_4)
Uanis(C8_3) = Uanis(C8_4)
4. Rigid body (RIGU) restrains
 All non-hydrogen atoms
 with sigma for 1-2 distances of 0.01 and sigma for 1-3 distances of 0.01
5. Others
 Sof(O1)=Sof(O2)=Sof(O3)=Sof(O4)=Sof(N1)=Sof(N2)=Sof(N3)=Sof(C1)=Sof(C2)=
 Sof(H2)=Sof(C3)=Sof(C4)=Sof(H4)=Sof(C5)=Sof(C6)=Sof(H6)=Sof(C7)=Sof(C8)=1-
 FVAR(1)
 Sof(O1)=Sof(O2)=Sof(O3)=Sof(O4)=Sof(N1)=Sof(N2)=Sof(N3)=Sof(C1)=Sof(C2)=
 Sof(H2)=Sof(C3)=Sof(C4)=Sof(H4)=Sof(C5)=Sof(C6)=Sof(H6)=Sof(C7)=Sof(C8)=FVAR(1)
6.a Free rotating group:
 N1(N2,N3,C1,C2,C3,C4,C5,C6), N1(N2,N3,C1,C2,C3,C4,C5,C6), N1(N2,N3,C1,C2,C3,
 C4,C5,C6), N1(N2,N3,C1,C2,C3,C4,C5,C6)
6.b Ternary CH refined with riding coordinates:
 O1(H1), O5(H5)
6.c Aromatic/amide H refined with riding coordinates:
 O2(H2), O3(H3), O4(H4), O6(H6), O7(H7), O8(H8), C1(H1A), C2(H2A), C3(H3A),
 C4(H4A), C5(H5A), C6(H6A), C7(H7A), C8(H8A), C9(H9), C10(H10), C11(H11),
 C12(H12), C13(H13), C14(H14), C15(H15), C16(H16), C17(H17), C18(H18), C19(H19),
  C20(H20), C21(H21), C22(H22), C23(H23), C24(H24), C25(H25), C26(H26),
 C27(H27), C28(H28), C29(H29), C30(H30), C2(H2), C4(H4), C6(H6), C2(H2), C4(H4),
  C6(H6), C2(H2), C4(H4), C6(H6), C2(H2), C4(H4), C6(H6)
6.d Fitted pentagon refined as free rotating group:
 C1(C2,C3,C4,C5), C6(C7,C8,C9,C10), C11(C12,C13,C14,C15), C16(C17,C18,C19,C20),
  C21(C22,C23,C24,C25), C26(C27,C28,C29,C30)
;
_smtbx_masks_special_details
;
A solvent mask was calculated and 3028 electrons were 
found in a volume of 11404\%A^3^ in 1 void per unit cell. 
This is consistent with the presence of 
20[C3H7NO] per Asymmetric Unit 
which account for 3200 electrons 
per unit cell.
;
_smtbx_masks_void_probe_radius 1.2
_smtbx_masks_void_truncation_radius 1.2
_olex2_submission_special_instructions 'No special instructions were received'

loop_
_space_group_symop_operation_xyz
'x, y, z'
'-x, y, -z+1/2'
'x+1/2, y+1/2, z'
'-x+1/2, y+1/2, -z+1/2'
'-x, -y, -z'
'x, -y, z-1/2'
'-x+1/2, -y+1/2, -z'
'x+1/2, -y+1/2, z-1/2'

loop_
_atom_site_label
_atom_site_type_symbol
_atom_site_fract_x
_atom_site_fract_y
_atom_site_fract_z
_atom_site_U_iso_or_equiv
_atom_site_adp_type
_atom_site_occupancy
_atom_site_site_symmetry_order
_atom_site_calc_flag
_atom_site_refinement_flags_posn
_atom_site_refinement_flags_adp
_atom_site_refinement_flags_occupancy
_atom_site_disorder_assembly
_atom_site_disorder_group
Zr1 Zr 0.67407(5) 0.72712(8) 0.42570(6) 0.0819(8) Uani 1 1 d . . . . .
Zr2 Zr 0.66052(6) 0.61209(8) 0.47172(6) 0.0885(8) Uani 1 1 d . . . . .
Zr3 Zr 0.59879(6) 0.70917(8) 0.50877(6) 0.0877(8) Uani 1 1 d . . . . .
Zr4 Zr 0.34101(5) 0.71856(8) 0.45932(6) 0.0852(8) Uani 1 1 d . . . . .
Zr5 Zr 0.30011(6) 0.73973(9) 0.35365(6) 0.0892(8) Uani 1 1 d . . . . .
Zr6 Zr 0.28478(6) 0.62696(9) 0.40321(6) 0.0945(8) Uani 1 1 d . . . . .
O1 O 0.6260(3) 0.6753(5) 0.4509(4) 0.076(4) Uani 1 1 d . . . . .
H1 H 0.601575 0.667171 0.427652 0.113 Uiso 1 1 calc R U . . .
O2 O 0.6433(4) 0.6503(5) 0.5312(4) 0.090(4) Uani 1 1 d . . . . .
H2 H 0.653187 0.642927 0.561520 0.108 Uiso 1 1 calc R U . . .
O3 O 0.7116(3) 0.6676(5) 0.4552(4) 0.088(4) Uani 1 1 d . . . . .
H3 H 0.743849 0.665578 0.460155 0.106 Uiso 1 1 calc R U . . .
O4 O 0.6556(4) 0.7560(5) 0.4897(4) 0.085(4) Uani 1 1 d . . . . .
H4 H 0.669179 0.783263 0.506308 0.102 Uiso 1 1 calc R U . . .
O5 O 0.3305(3) 0.6865(5) 0.3957(4) 0.081(4) Uani 1 1 d . . . . .
H5 H 0.360048 0.674312 0.382924 0.122 Uiso 1 1 calc R U . . .
O6 O 0.2996(4) 0.7706(5) 0.4204(4) 0.084(4) Uani 1 1 d . . . . .
H6 H 0.284543 0.800375 0.430581 0.101 Uiso 1 1 calc R U . . .
O7 O 0.2490(4) 0.6863(5) 0.3704(4) 0.094(4) Uani 1 1 d . . . . .
H7 H 0.216927 0.688620 0.364466 0.113 Uiso 1 1 calc R U . . .
O8 O 0.2875(3) 0.6661(5) 0.4649(4) 0.090(4) Uani 1 1 d . . . . .
H8 H 0.268403 0.661103 0.490324 0.108 Uiso 1 1 calc R U . . .
C1 C 0.6981(4) 0.8024(6) 0.3765(6) 0.114(5) Uani 1 1 d G U . . .
H1A H 0.675118 0.818766 0.358305 0.137 Uiso 1 1 calc R U . . .
C2 C 0.7107(5) 0.8150(5) 0.4221(6) 0.112(5) Uani 1 1 d G U . . .
H2A H 0.697615 0.841256 0.439824 0.135 Uiso 1 1 calc R U . . .
C3 C 0.7463(5) 0.7815(7) 0.4366(4) 0.108(5) Uani 1 1 d G U . . .
H3A H 0.761166 0.781368 0.465687 0.129 Uiso 1 1 calc R U . . .
C4 C 0.7557(4) 0.7482(5) 0.3999(6) 0.108(5) Uani 1 1 d G U . . .
H4A H 0.777946 0.721866 0.400154 0.130 Uiso 1 1 calc R U . . .
C5 C 0.7259(5) 0.7611(6) 0.3627(4) 0.112(5) Uani 1 1 d G U . . .
H5A H 0.724765 0.744979 0.333788 0.134 Uiso 1 1 calc R U . . .
C6 C 0.7185(5) 0.5708(6) 0.5244(5) 0.113(5) Uani 1 1 d G U . . .
H6A H 0.734699 0.592129 0.545394 0.135 Uiso 1 1 calc R U . . .
C7 C 0.7328(4) 0.5578(6) 0.4800(6) 0.114(5) Uani 1 1 d G U . . .
H7A H 0.760163 0.568773 0.465973 0.137 Uiso 1 1 calc R U . . .
C8 C 0.6990(5) 0.5254(6) 0.4601(5) 0.115(5) Uani 1 1 d G U . . .
H8A H 0.699740 0.510864 0.430463 0.139 Uiso 1 1 calc R U . . .
C9 C 0.6638(4) 0.5184(5) 0.4923(6) 0.111(5) Uani 1 1 d G U . . .
H9 H 0.636932 0.498432 0.487938 0.133 Uiso 1 1 calc R U . . .
C10 C 0.6759(5) 0.5465(6) 0.5320(5) 0.111(5) Uani 1 1 d G U . . .
H10 H 0.658538 0.548656 0.558969 0.133 Uiso 1 1 calc R U . . .
C11 C 0.5874(6) 0.7866(6) 0.5633(6) 0.139(6) Uani 1 1 d G U . . .
H11 H 0.600777 0.818487 0.556555 0.166 Uiso 1 1 calc R U . . .
C12 C 0.5428(6) 0.7702(7) 0.5497(6) 0.139(6) Uani 1 1 d G U . . .
H12 H 0.521069 0.789178 0.532110 0.167 Uiso 1 1 calc R U . . .
C13 C 0.5363(5) 0.7203(7) 0.5668(6) 0.136(6) Uani 1 1 d G U . . .
H13 H 0.509501 0.700170 0.562766 0.163 Uiso 1 1 calc R U . . .
C14 C 0.5769(7) 0.7060(6) 0.5911(6) 0.137(6) Uani 1 1 d G U . . .
H14 H 0.582060 0.674469 0.606157 0.164 Uiso 1 1 calc R U . . .
C15 C 0.6085(5) 0.7469(8) 0.5890(6) 0.137(6) Uani 1 1 d G U . . .
H15 H 0.638472 0.747593 0.602318 0.164 Uiso 1 1 calc R U . . .
C16 C 0.3352(5) 0.7169(5) 0.5457(5) 0.106(5) Uani 1 1 d G U . . .
H16 H 0.321514 0.688042 0.559210 0.127 Uiso 1 1 calc R U . . .
C17 C 0.3119(4) 0.7612(7) 0.5303(5) 0.099(5) Uani 1 1 d G U . . .
H17 H 0.279751 0.767104 0.531579 0.119 Uiso 1 1 calc R U . . .
C18 C 0.3449(5) 0.7951(5) 0.5125(5) 0.106(5) Uani 1 1 d G U . . .
H18 H 0.338758 0.827618 0.499847 0.127 Uiso 1 1 calc R U . . .
C19 C 0.3887(4) 0.7717(6) 0.5170(5) 0.106(5) Uani 1 1 d G U . . .
H19 H 0.416990 0.785956 0.507866 0.127 Uiso 1 1 calc R U . . .
C20 C 0.3827(4) 0.7235(6) 0.5375(5) 0.107(5) Uani 1 1 d G U . . .
H20 H 0.406332 0.699693 0.544555 0.128 Uiso 1 1 calc R U . . .
C21 C 0.3018(5) 0.8206(7) 0.3048(7) 0.134(6) Uani 1 1 d G U . . .
H21 H 0.330364 0.837104 0.300587 0.161 Uiso 1 1 calc R U . . .
C22 C 0.2823(6) 0.7824(7) 0.2761(5) 0.131(6) Uani 1 1 d G U . . .
H22 H 0.295634 0.768929 0.249468 0.157 Uiso 1 1 calc R U . . .
C23 C 0.2395(6) 0.7680(6) 0.2944(6) 0.131(6) Uani 1 1 d G U . . .
H23 H 0.219172 0.743147 0.282087 0.157 Uiso 1 1 calc R U . . .
C24 C 0.2325(5) 0.7972(8) 0.3343(6) 0.131(6) Uani 1 1 d G U . . .
H24 H 0.206644 0.795388 0.353366 0.157 Uiso 1 1 calc R U . . .
C25 C 0.2710(7) 0.8297(6) 0.3407(5) 0.135(6) Uani 1 1 d G U . . .
H25 H 0.275365 0.853457 0.364799 0.162 Uiso 1 1 calc R U . . .
C26 C 0.2138(5) 0.5894(6) 0.4378(6) 0.124(5) Uani 1 1 d G U . . .
H26 H 0.198748 0.608827 0.460297 0.149 Uiso 1 1 calc R U . . .
C27 C 0.2040(5) 0.5904(6) 0.3902(6) 0.122(6) Uani 1 1 d G U . . .
H27 H 0.181190 0.610597 0.375262 0.147 Uiso 1 1 calc R U . . .
C28 C 0.2342(6) 0.5559(7) 0.3688(5) 0.127(6) Uani 1 1 d G U . . .
H28 H 0.235128 0.549017 0.337069 0.152 Uiso 1 1 calc R U . . .
C29 C 0.2626(5) 0.5337(6) 0.4032(6) 0.127(6) Uani 1 1 d G U . . .
H29 H 0.286022 0.509188 0.398500 0.153 Uiso 1 1 calc R U . . .
C30 C 0.2501(5) 0.5543(7) 0.4458(5) 0.124(6) Uani 1 1 d G U . . .
H30 H 0.263537 0.546152 0.474659 0.149 Uiso 1 1 calc R U . . .
Cl1 Cl 0.2407(2) 0.6296(3) 0.5518(2) 0.136(2) Uani 1 1 d . . . . .
Cl2 Cl 0.6863(2) 0.8501(3) 0.5386(3) 0.151(3) Uani 1 1 d . . . . .
O1_1 O 0.5485(4) 0.6491(6) 0.4963(4) 0.087(4) Uani 1 1 d . U . . .
O2_1 O 0.5900(4) 0.5833(5) 0.4705(4) 0.088(4) Uani 1 1 d . U . . .
O3_1 O 0.3490(4) 0.5898(5) 0.4287(4) 0.092(4) Uani 1 1 d . U . . .
O4_1 O 0.3848(4) 0.6547(6) 0.4655(4) 0.086(4) Uani 1 1 d . U . . .
N1_1 N 0.4651(4) 0.4496(4) 0.4231(3) 0.135(5) Uani 1 1 d G U . . .
N2_1 N 0.5019(4) 0.4256(4) 0.4207(4) 0.159(6) Uani 1 1 d G U . . .
N3_1 N 0.5324(5) 0.3995(4) 0.4165(5) 0.177(7) Uani 1 1 d G U . . .
C1_1 C 0.4688(3) 0.5020(4) 0.4363(2) 0.109(4) Uani 1 1 d G U . . .
C2_1 C 0.5096(3) 0.5250(4) 0.4513(3) 0.099(4) Uani 1 1 d G U . . .
H2_1 H 0.537371 0.506099 0.452776 0.119 Uiso 1 1 calc R U . . .
C3_1 C 0.5093(3) 0.5761(4) 0.4641(4) 0.088(4) Uani 1 1 d G U . . .
C4_1 C 0.4690(4) 0.6044(4) 0.4615(4) 0.091(4) Uani 1 1 d G U . . .
H4_1 H 0.469062 0.639233 0.469974 0.109 Uiso 1 1 calc R U . . .
C5_1 C 0.4282(3) 0.5808(5) 0.4461(4) 0.095(4) Uani 1 1 d G U . . .
C6_1 C 0.4283(3) 0.5298(5) 0.4337(4) 0.102(4) Uani 1 1 d G U . . .
H6_1 H 0.400641 0.513941 0.423537 0.122 Uiso 1 1 calc R U . . .
C7_1 C 0.5533(8) 0.6063(10) 0.4769(7) 0.086(4) Uani 1 1 d . U . . .
C8_1 C 0.3846(8) 0.6121(10) 0.4472(8) 0.090(4) Uani 1 1 d . U . . .
O1_2 O 0.3196(4) 0.6822(7) 0.3015(4) 0.100(4) Uani 1 1 d . U . . .
O2_2 O 0.3125(4) 0.6059(6) 0.3366(5) 0.108(4) Uani 1 1 d . U . . .
O3_2 O 0.3438(4) 0.5970(6) 0.1011(5) 0.097(4) Uani 1 1 d . U . . .
O4_2 O 0.3338(4) 0.6749(6) 0.1330(4) 0.097(4) Uani 1 1 d . U . . .
N1_2 N 0.3890(5) 0.4847(5) 0.2287(5) 0.231(6) Uani 1 1 d G U . . .
N2_2 N 0.3967(6) 0.4661(5) 0.2671(6) 0.277(8) Uani 1 1 d G U . . .
N3_2 N 0.4060(7) 0.4446(6) 0.2995(7) 0.303(9) Uani 1 1 d G U . . .
C1_2 C 0.3710(3) 0.5356(5) 0.2279(4) 0.182(5) Uani 1 1 d G U . . .
C2_2 C 0.3572(4) 0.5619(5) 0.2667(4) 0.154(5) Uani 1 1 d G U . . .
H2_2 H 0.359859 0.546623 0.295939 0.185 Uiso 1 1 calc R U . . .
C3_2 C 0.3394(5) 0.6109(5) 0.2620(4) 0.124(4) Uani 1 1 d G U . . .
C4_2 C 0.3359(4) 0.6341(5) 0.2194(5) 0.118(5) Uani 1 1 d G U . . .
H4_2 H 0.323991 0.667555 0.216512 0.142 Uiso 1 1 calc R U . . .
C5_2 C 0.3502(5) 0.6073(6) 0.1808(4) 0.122(4) Uani 1 1 d G U . . .
C6_2 C 0.3674(5) 0.5582(6) 0.1852(4) 0.153(5) Uani 1 1 d G U . . .
H6_2 H 0.376767 0.540125 0.158914 0.183 Uiso 1 1 calc R U . . .
C7_2 C 0.3238(8) 0.6316(13) 0.3034(9) 0.109(4) Uani 1 1 d . U . . .
C8_2 C 0.3419(7) 0.6269(12) 0.1340(10) 0.104(4) Uani 1 1 d . U . . .
O1_3 O 0.5615(4) 0.7516(6) 0.4561(4) 0.103(3) Uani 0.589(8) 1 d . U P A -1
O2_3 O 0.6111(4) 0.7609(6) 0.3991(4) 0.105(3) Uani 0.589(8) 1 d . U P A -1
O3_3 O 0.3717(4) 0.7664(6) 0.3511(4) 0.106(3) Uani 0.589(8) 1 d . U P A -1
O4_3 O 0.3983(4) 0.7524(6) 0.4220(5) 0.103(3) Uani 0.589(8) 1 d . U P A -1
N1_3 N 0.5102(7) 0.8488(8) 0.2766(6) 0.157(5) Uani 0.589(8) 1 d G U P A -1
N2_3 N 0.5502(7) 0.8619(8) 0.2680(6) 0.177(6) Uani 0.589(8) 1 d G U P A -1
N3_3 N 0.5844(8) 0.8769(10) 0.2562(7) 0.190(7) Uani 0.589(8) 1 d G U P A -1
C1_3 C 0.5046(5) 0.8198(6) 0.3176(5) 0.132(4) Uani 0.589(8) 1 d G U P A -1
C2_3 C 0.5410(6) 0.8011(8) 0.3445(6) 0.120(3) Uani 0.589(8) 1 d G U P A -1
H2_3 H 0.571839 0.807748 0.336398 0.144 Uiso 0.589(8) 1 calc R U P A -1
C3_3 C 0.5317(7) 0.7726(10) 0.3833(7) 0.113(3) Uani 0.589(8) 1 d G U P A -1
C4_3 C 0.4867(8) 0.7632(9) 0.3960(7) 0.112(3) Uani 0.589(8) 1 d G U P A -1
H4_3 H 0.480658 0.743968 0.422566 0.135 Uiso 0.589(8) 1 calc R U P A -1
C5_3 C 0.4504(7) 0.7825(10) 0.3688(8) 0.113(3) Uani 0.589(8) 1 d G U P A -1
C6_3 C 0.4595(5) 0.8105(9) 0.3297(7) 0.119(3) Uani 0.589(8) 1 d G U P A -1
H6_3 H 0.434859 0.823215 0.311277 0.143 Uiso 0.589(8) 1 calc R U P A -1
C7_3 C 0.5705(7) 0.7579(10) 0.4147(8) 0.107(2) Uani 0.589(8) 1 d . U P A -1
C8_3 C 0.4034(7) 0.7604(10) 0.3807(8) 0.107(2) Uani 0.589(8) 1 d . U P A -1
O1_4 O 0.3983(4) 0.7524(6) 0.4220(5) 0.103(3) Uani 0.411(8) 1 d . U P A -2
O2_4 O 0.3717(4) 0.7664(6) 0.3511(4) 0.105(3) Uani 0.411(8) 1 d . U P A -2
O3_4 O 0.6111(4) 0.7609(6) 0.3991(4) 0.106(3) Uani 0.411(8) 1 d . U P A -2
O4_4 O 0.5615(4) 0.7516(6) 0.4561(4) 0.103(3) Uani 0.411(8) 1 d . U P A -2
N1_4 N 0.5282(9) 0.7383(11) 0.2583(9) 0.157(5) Uani 0.411(8) 1 d G U P A -2
N2_4 N 0.4998(10) 0.7246(11) 0.2284(8) 0.177(6) Uani 0.411(8) 1 d G U P A -2
N3_4 N 0.4780(13) 0.7117(15) 0.1981(8) 0.190(7) Uani 0.411(8) 1 d G U P A -2
C1_4 C 0.5111(7) 0.7445(8) 0.3035(8) 0.132(4) Uani 0.411(8) 1 d G U P A -2
C2_4 C 0.4646(8) 0.7418(11) 0.3142(8) 0.120(3) Uani 0.411(8) 1 d G U P A -2
H2_4 H 0.442098 0.735045 0.291058 0.144 Uiso 0.411(8) 1 calc R U P A -2
C3_4 C 0.4515(10) 0.7492(15) 0.3592(8) 0.113(3) Uani 0.411(8) 1 d G U P A -2
C4_4 C 0.4840(12) 0.7585(13) 0.3936(8) 0.112(3) Uani 0.411(8) 1 d G U P A -2
H4_4 H 0.474897 0.763271 0.424163 0.135 Uiso 0.411(8) 1 calc R U P A -2
C5_4 C 0.5306(11) 0.7609(14) 0.3824(9) 0.113(3) Uani 0.411(8) 1 d G U P A -2
C6_4 C 0.5439(8) 0.7540(13) 0.3375(10) 0.119(3) Uani 0.411(8) 1 d G U P A -2
H6_4 H 0.575412 0.755798 0.330050 0.143 Uiso 0.411(8) 1 calc R U P A -2
C7_4 C 0.4034(7) 0.7604(10) 0.3807(8) 0.107(2) Uani 0.411(8) 1 d . U P A -2
C8_4 C 0.5705(7) 0.7579(10) 0.4147(8) 0.107(2) Uani 0.411(8) 1 d . U P A -2

loop_
_atom_site_aniso_label
_atom_site_aniso_U_11
_atom_site_aniso_U_22
_atom_site_aniso_U_33
_atom_site_aniso_U_23
_atom_site_aniso_U_13
_atom_site_aniso_U_12
Zr1 0.0418(12) 0.1275(18) 0.0765(14) 0.0253(12) 0.0034(10) -0.0145(11)
Zr2 0.0448(12) 0.1284(19) 0.0922(15) 0.0340(13) -0.0005(10) -0.0108(11)
Zr3 0.0469(12) 0.1382(19) 0.0783(14) 0.0178(13) 0.0057(10) -0.0164(11)
Zr4 0.0424(12) 0.149(2) 0.0641(13) 0.0215(12) -0.0027(10) -0.0026(11)
Zr5 0.0491(12) 0.153(2) 0.0651(13) 0.0219(13) -0.0021(10) 0.0014(12)
Zr6 0.0453(12) 0.151(2) 0.0866(15) 0.0322(14) -0.0095(10) -0.0087(12)
O1 0.041(7) 0.117(10) 0.068(8) 0.008(7) -0.011(6) -0.012(7)
O2 0.062(8) 0.128(11) 0.079(9) 0.027(8) -0.011(7) -0.039(7)
O3 0.027(7) 0.149(11) 0.089(9) 0.028(9) -0.004(6) -0.002(7)
O4 0.060(8) 0.109(10) 0.086(9) 0.004(8) -0.003(7) -0.017(7)
O5 0.032(7) 0.126(10) 0.085(8) 0.024(8) 0.011(6) 0.014(7)
O6 0.043(7) 0.138(11) 0.072(8) 0.019(8) 0.008(6) 0.007(7)
O7 0.051(8) 0.165(12) 0.066(8) 0.017(8) -0.014(6) 0.003(8)
O8 0.039(7) 0.166(12) 0.064(8) 0.039(8) 0.000(6) 0.002(7)
C1 0.061(9) 0.163(13) 0.118(11) 0.039(10) 0.007(9) -0.044(9)
C2 0.063(9) 0.159(13) 0.116(11) 0.028(10) 0.016(9) -0.042(9)
C3 0.059(9) 0.156(13) 0.108(11) 0.025(10) 0.005(9) -0.046(9)
C4 0.058(9) 0.156(13) 0.112(12) 0.028(10) 0.011(8) -0.046(9)
C5 0.064(10) 0.161(14) 0.111(11) 0.027(10) 0.012(8) -0.050(9)
C6 0.056(9) 0.137(12) 0.144(12) 0.050(11) -0.023(9) -0.009(8)
C7 0.056(9) 0.137(12) 0.149(12) 0.046(11) -0.015(9) -0.007(8)
C8 0.061(9) 0.135(12) 0.149(12) 0.042(10) -0.016(9) -0.003(9)
C9 0.051(9) 0.133(12) 0.148(13) 0.045(10) -0.014(9) -0.004(9)
C10 0.053(9) 0.136(12) 0.142(12) 0.054(10) -0.018(9) -0.009(8)
C11 0.094(11) 0.203(16) 0.121(11) -0.013(11) 0.032(10) -0.020(11)
C12 0.092(10) 0.206(16) 0.121(11) -0.013(11) 0.035(10) -0.012(11)
C13 0.088(10) 0.206(16) 0.115(11) -0.009(11) 0.045(9) -0.022(11)
C14 0.094(11) 0.207(16) 0.110(11) -0.002(11) 0.040(9) -0.015(11)
C15 0.088(11) 0.206(16) 0.117(11) -0.012(11) 0.027(9) -0.015(10)
C16 0.071(9) 0.191(14) 0.055(8) 0.014(9) -0.005(8) -0.013(10)
C17 0.060(9) 0.188(14) 0.049(8) 0.011(9) -0.009(8) -0.012(9)
C18 0.073(9) 0.190(14) 0.054(8) 0.010(8) -0.008(8) -0.012(9)
C19 0.065(9) 0.193(14) 0.059(8) 0.001(9) -0.008(8) -0.019(10)
C20 0.068(9) 0.194(14) 0.059(8) 0.009(9) -0.014(8) -0.009(10)
C21 0.109(11) 0.181(14) 0.113(12) 0.055(11) -0.020(9) 0.012(10)
C22 0.112(11) 0.180(14) 0.100(11) 0.056(10) -0.017(9) 0.019(11)
C23 0.105(11) 0.175(14) 0.112(12) 0.056(10) -0.030(10) 0.012(10)
C24 0.105(11) 0.178(14) 0.109(11) 0.057(11) -0.012(10) 0.018(10)
C25 0.116(11) 0.181(14) 0.107(11) 0.047(11) -0.019(10) 0.013(10)
C26 0.054(9) 0.164(13) 0.154(12) 0.048(12) -0.004(10) -0.034(9)
C27 0.049(9) 0.166(13) 0.151(12) 0.051(12) -0.016(9) -0.028(9)
C28 0.062(10) 0.171(13) 0.146(12) 0.047(11) -0.017(9) -0.031(9)
C29 0.064(9) 0.173(13) 0.144(13) 0.039(11) -0.011(9) -0.027(9)
C30 0.059(9) 0.171(13) 0.143(12) 0.041(11) -0.010(9) -0.033(9)
Cl1 0.117(5) 0.178(7) 0.113(5) 0.030(5) 0.018(4) 0.011(5)
Cl2 0.078(4) 0.162(7) 0.214(8) 0.007(6) 0.017(4) -0.027(4)
O1_1 0.044(6) 0.127(10) 0.090(8) 0.029(7) 0.000(6) -0.002(8)
O2_1 0.050(7) 0.127(9) 0.088(8) 0.024(7) -0.003(7) 0.002(7)
O3_1 0.056(7) 0.133(9) 0.085(8) 0.019(7) -0.007(6) -0.006(7)
O4_1 0.052(6) 0.134(10) 0.072(8) 0.016(7) -0.007(6) -0.010(8)
N1_1 0.098(9) 0.165(11) 0.143(9) 0.001(10) 0.027(9) -0.001(9)
N2_1 0.112(12) 0.191(13) 0.175(10) -0.007(11) 0.030(11) -0.012(10)
N3_1 0.126(14) 0.204(15) 0.202(13) -0.004(13) 0.016(13) -0.014(12)
C1_1 0.068(7) 0.146(9) 0.114(8) 0.015(8) 0.006(7) -0.008(8)
C2_1 0.057(7) 0.139(10) 0.101(8) 0.015(9) 0.003(7) 0.002(8)
C3_1 0.046(6) 0.132(9) 0.087(7) 0.024(7) -0.001(7) -0.004(7)
C4_1 0.049(7) 0.139(9) 0.084(8) 0.026(8) -0.003(7) -0.005(7)
C5_1 0.053(7) 0.140(9) 0.091(7) 0.024(8) -0.005(7) -0.004(7)
C6_1 0.057(7) 0.143(10) 0.104(8) 0.020(9) -0.003(8) -0.012(8)
C7_1 0.042(7) 0.127(9) 0.088(7) 0.023(7) 0.000(7) 0.000(8)
C8_1 0.050(7) 0.137(9) 0.083(8) 0.021(7) -0.009(7) -0.007(8)
O1_2 0.066(7) 0.164(10) 0.072(7) 0.014(9) -0.005(6) -0.001(8)
O2_2 0.086(8) 0.164(11) 0.072(8) 0.013(8) -0.011(7) -0.011(8)
O3_2 0.047(6) 0.142(10) 0.101(9) -0.025(8) 0.000(7) 0.000(7)
O4_2 0.056(7) 0.147(11) 0.089(8) -0.033(9) 0.001(6) 0.010(8)
N1_2 0.277(12) 0.242(13) 0.173(12) 0.037(12) -0.045(12) 0.076(12)
N2_2 0.327(15) 0.290(15) 0.210(15) 0.044(14) -0.065(14) 0.085(14)
N3_2 0.356(17) 0.320(18) 0.229(17) 0.047(16) -0.067(17) 0.080(16)
C1_2 0.204(10) 0.206(11) 0.135(10) 0.016(10) -0.022(9) 0.049(9)
C2_2 0.156(10) 0.194(11) 0.111(9) 0.012(10) -0.010(9) 0.033(9)
C3_2 0.106(8) 0.175(10) 0.091(8) 0.013(9) -0.010(8) 0.017(8)
C4_2 0.096(9) 0.168(11) 0.090(9) 0.010(9) -0.004(8) 0.018(9)
C5_2 0.103(8) 0.162(10) 0.101(8) -0.002(9) -0.003(8) 0.027(8)
C6_2 0.160(10) 0.180(11) 0.117(9) 0.007(10) -0.012(9) 0.036(9)
C7_2 0.085(7) 0.167(10) 0.075(8) 0.014(9) -0.010(7) 0.003(8)
C8_2 0.066(7) 0.148(10) 0.097(8) -0.019(9) -0.004(7) 0.016(8)
O1_3 0.053(5) 0.177(6) 0.079(5) 0.039(5) 0.004(5) -0.011(5)
O2_3 0.055(5) 0.180(6) 0.080(5) 0.043(5) 0.004(5) -0.013(5)
O3_3 0.056(5) 0.181(6) 0.080(5) 0.042(5) 0.003(5) -0.013(5)
O4_3 0.052(5) 0.178(6) 0.079(5) 0.039(5) 0.004(5) -0.011(5)
N1_3 0.101(9) 0.249(10) 0.121(9) 0.047(9) 0.012(8) -0.018(9)
N2_3 0.115(11) 0.273(12) 0.145(10) 0.037(10) 0.016(10) -0.022(11)
N3_3 0.128(12) 0.286(13) 0.158(12) 0.030(12) 0.024(11) -0.021(12)
C1_3 0.077(6) 0.220(8) 0.101(7) 0.047(7) 0.005(6) -0.013(7)
C2_3 0.066(6) 0.203(7) 0.090(6) 0.047(6) 0.003(5) -0.012(6)
C3_3 0.060(5) 0.194(6) 0.086(5) 0.045(5) 0.003(5) -0.013(5)
C4_3 0.059(5) 0.193(6) 0.085(5) 0.044(5) 0.003(5) -0.012(5)
C5_3 0.060(5) 0.194(6) 0.086(5) 0.045(5) 0.003(5) -0.013(5)
C6_3 0.065(6) 0.202(7) 0.090(6) 0.047(6) 0.003(5) -0.012(6)
C7_3 0.056(4) 0.184(6) 0.083(5) 0.042(5) 0.004(4) -0.013(5)
C8_3 0.056(4) 0.184(6) 0.083(5) 0.042(5) 0.004(4) -0.013(5)
O1_4 0.053(5) 0.177(6) 0.079(5) 0.039(5) 0.004(5) -0.011(5)
O2_4 0.055(5) 0.180(6) 0.080(5) 0.043(5) 0.004(5) -0.013(5)
O3_4 0.056(5) 0.181(6) 0.080(5) 0.042(5) 0.003(5) -0.013(5)
O4_4 0.052(5) 0.178(6) 0.079(5) 0.039(5) 0.004(5) -0.011(5)
N1_4 0.101(9) 0.249(10) 0.121(9) 0.047(9) 0.012(8) -0.018(9)
N2_4 0.115(11) 0.273(12) 0.145(10) 0.037(10) 0.016(10) -0.022(11)
N3_4 0.128(12) 0.286(13) 0.158(12) 0.030(12) 0.024(11) -0.021(12)
C1_4 0.077(6) 0.220(8) 0.101(7) 0.047(7) 0.005(6) -0.013(7)
C2_4 0.066(6) 0.203(7) 0.090(6) 0.047(6) 0.003(5) -0.012(6)
C3_4 0.060(5) 0.194(6) 0.086(5) 0.045(5) 0.003(5) -0.013(5)
C4_4 0.059(5) 0.193(6) 0.085(5) 0.044(5) 0.003(5) -0.012(5)
C5_4 0.060(5) 0.194(6) 0.086(5) 0.045(5) 0.003(5) -0.013(5)
C6_4 0.065(6) 0.202(7) 0.090(6) 0.047(6) 0.003(5) -0.012(6)
C7_4 0.056(4) 0.184(6) 0.083(5) 0.042(5) 0.004(4) -0.013(5)
C8_4 0.056(4) 0.184(6) 0.083(5) 0.042(5) 0.004(4) -0.013(5)

loop_
_atom_type_symbol
_atom_type_description
_atom_type_scat_dispersion_real
_atom_type_scat_dispersion_imag
_atom_type_scat_source
C C 0.0181 0.0091 'International Tables Vol C Tables 4.2.6.8 and 6.1.1.4'
Cl Cl 0.3639 0.7018 'International Tables Vol C Tables 4.2.6.8 and 6.1.1.4'
H H 0.0000 0.0000 'International Tables Vol C Tables 4.2.6.8 and 6.1.1.4'
N N 0.0311 0.0180 'International Tables Vol C Tables 4.2.6.8 and 6.1.1.4'
O O 0.0492 0.0322 'International Tables Vol C Tables 4.2.6.8 and 6.1.1.4'
Zr Zr -0.1862 2.2449 'International Tables Vol C Tables 4.2.6.8 and 6.1.1.4'

loop_
_exptl_crystal_face_index_h
_exptl_crystal_face_index_k
_exptl_crystal_face_index_l
_exptl_crystal_face_perp_dist
1.00 0.00 0.00 0.1630
0.00 -2.00 -1.00 0.0530
0.00 1.00 -2.00 0.0320
0.00 -1.00 2.00 0.0120
0.00 1.00 1.00 0.0460
1.00 2.00 1.00 0.0790
-1.00 -1.00 1.00 0.0680

loop_
_geom_angle_atom_site_label_1
_geom_angle_atom_site_label_2
_geom_angle_atom_site_label_3
_geom_angle
_geom_angle_site_symmetry_1
_geom_angle_site_symmetry_3
_geom_angle_publ_flag
O1 Zr1 O4 74.6(5) . . ?
O1 Zr1 C1 153.4(4) . . ?
O1 Zr1 C2 152.4(4) . . ?
O1 Zr1 C3 150.6(4) . . ?
O1 Zr1 C4 150.6(4) . . ?
O1 Zr1 C5 152.3(4) . . ?
O1 Zr1 O4_2 79.2(5) . 2_655 ?
O1 Zr1 O2_3 80.1(5) . . ?
O1 Zr1 O3_4 80.1(5) . . ?
O3 Zr1 O1 73.3(4) . . ?
O3 Zr1 O4 92.5(5) . . ?
O3 Zr1 C1 131.9(4) . . ?
O3 Zr1 C2 118.8(5) . . ?
O3 Zr1 C3 86.9(5) . . ?
O3 Zr1 C4 78.7(4) . . ?
O3 Zr1 C5 104.4(5) . . ?
O3 Zr1 O4_2 84.3(5) . 2_655 ?
O3 Zr1 O2_3 152.7(5) . . ?
O3 Zr1 O3_4 152.7(5) . . ?
O4 Zr1 C1 107.6(6) . . ?
O4 Zr1 C2 79.9(5) . . ?
O4 Zr1 C3 85.0(5) . . ?
O4 Zr1 C4 116.1(5) . . ?
O4 Zr1 C5 132.9(5) . . ?
O4 Zr1 O4_2 153.4(5) . 2_655 ?
O4 Zr1 O2_3 86.7(5) . . ?
O4 Zr1 O3_4 86.7(5) . . ?
C1 Zr1 C4 53.19(16) . . ?
C1 Zr1 C5 32.12(14) . . ?
C2 Zr1 C1 32.24(15) . . ?
C2 Zr1 C3 32.25(15) . . ?
C2 Zr1 C4 53.27(16) . . ?
C2 Zr1 C5 53.27(17) . . ?
C3 Zr1 C1 53.32(17) . . ?
C3 Zr1 C4 32.13(14) . . ?
C3 Zr1 C5 53.19(16) . . ?
C4 Zr1 C5 32.05(15) . . ?
O4_2 Zr1 C1 93.9(6) 2_655 . ?
O4_2 Zr1 C2 124.6(5) 2_655 . ?
O4_2 Zr1 C3 121.1(5) 2_655 . ?
O4_2 Zr1 C4 89.2(5) 2_655 . ?
O4_2 Zr1 C5 73.1(5) 2_655 . ?
O2_3 Zr1 C1 73.7(5) . . ?
O2_3 Zr1 C2 87.9(6) . . ?
O2_3 Zr1 C3 120.1(6) . . ?
O2_3 Zr1 C4 125.9(5) . . ?
O2_3 Zr1 C5 96.0(5) . . ?
O2_3 Zr1 O4_2 84.4(5) . 2_655 ?
O3_4 Zr1 C1 73.7(5) . . ?
O3_4 Zr1 C2 87.9(6) . . ?
O3_4 Zr1 C3 120.1(6) . . ?
O3_4 Zr1 C4 125.9(5) . . ?
O3_4 Zr1 C5 96.0(5) . . ?
O3_4 Zr1 O4_2 84.4(5) . 2_655 ?
O1 Zr2 Zr3 36.8(3) . . ?
O1 Zr2 O2 74.3(5) . . ?
O1 Zr2 O3 73.4(4) . . ?
O1 Zr2 C6 149.4(5) . . ?
O1 Zr2 C7 152.8(4) . . ?
O1 Zr2 C8 154.5(4) . . ?
O1 Zr2 C9 152.0(4) . . ?
O1 Zr2 C10 148.9(4) . . ?
O1 Zr2 O2_1 79.7(5) . . ?
O1 Zr2 O3_2 80.7(5) . 2_655 ?
O2 Zr2 Zr3 38.1(3) . . ?
O2 Zr2 O3 92.3(5) . . ?
O2 Zr2 C6 82.2(5) . . ?
O2 Zr2 C7 113.8(5) . . ?
O2 Zr2 C8 130.8(5) . . ?
O2 Zr2 C9 106.2(5) . . ?
O2 Zr2 C10 77.6(5) . . ?
O2 Zr2 O2_1 86.4(5) . . ?
O2 Zr2 O3_2 154.3(5) . 2_655 ?
O3 Zr2 Zr3 86.1(3) . . ?
O3 Zr2 C6 88.5(4) . . ?
O3 Zr2 C7 80.2(4) . . ?
O3 Zr2 C8 105.6(5) . . ?
O3 Zr2 C9 133.7(4) . . ?
O3 Zr2 C10 120.9(5) . . ?
O3 Zr2 O2_1 152.4(5) . . ?
O3 Zr2 O3_2 85.9(5) . 2_655 ?
C6 Zr2 Zr3 119.5(4) . . ?
C6 Zr2 C7 32.53(15) . . ?
C6 Zr2 C8 53.70(19) . . ?
C6 Zr2 C9 54.05(19) . . ?
C7 Zr2 Zr3 148.4(4) . . ?
C7 Zr2 C8 32.17(17) . . ?
C8 Zr2 Zr3 165.5(4) . . ?
C9 Zr2 Zr3 133.4(4) . . ?
C9 Zr2 C7 53.6(2) . . ?
C9 Zr2 C8 32.24(17) . . ?
C10 Zr2 Zr3 112.9(3) . . ?
C10 Zr2 C6 32.86(17) . . ?
C10 Zr2 C7 53.99(19) . . ?
C10 Zr2 C8 53.78(19) . . ?
C10 Zr2 C9 32.66(16) . . ?
O2_1 Zr2 Zr3 75.9(4) . . ?
O2_1 Zr2 C6 118.6(5) . . ?
O2_1 Zr2 C7 125.4(5) . . ?
O2_1 Zr2 C8 95.8(5) . . ?
O2_1 Zr2 C9 72.4(4) . . ?
O2_1 Zr2 C10 85.8(5) . . ?
O3_2 Zr2 Zr3 116.3(4) 2_655 . ?
O3_2 Zr2 C6 123.3(5) 2_655 . ?
O3_2 Zr2 C7 91.2(5) 2_655 . ?
O3_2 Zr2 C8 73.9(5) 2_655 . ?
O3_2 Zr2 C9 93.2(6) 2_655 . ?
O3_2 Zr2 C10 125.0(6) 2_655 . ?
O3_2 Zr2 O2_1 83.5(5) 2_655 . ?
O1 Zr3 O2 72.5(5) . . ?
O1 Zr3 O4 74.1(5) . . ?
O1 Zr3 C11 152.2(5) . . ?
O1 Zr3 C12 153.0(5) . . ?
O1 Zr3 C13 152.3(4) . . ?
O1 Zr3 C14 151.1(5) . . ?
O1 Zr3 C15 151.0(4) . . ?
O1 Zr3 O1_1 79.6(5) . . ?
O1 Zr3 O1_3 80.5(5) . . ?
O1 Zr3 O4_4 80.5(5) . . ?
O2 Zr3 O4 91.8(4) . . ?
O2 Zr3 C11 117.7(6) . . ?
O2 Zr3 C12 134.0(5) . . ?
O2 Zr3 C13 108.7(6) . . ?
O2 Zr3 C14 81.0(5) . . ?
O2 Zr3 C15 86.8(5) . . ?
O2 Zr3 O1_1 85.7(5) . . ?
O2 Zr3 O1_3 152.7(5) . . ?
O2 Zr3 O4_4 152.7(5) . . ?
O4 Zr3 C11 79.7(5) . . ?
O4 Zr3 C12 105.1(6) . . ?
O4 Zr3 C13 132.6(5) . . ?
O4 Zr3 C14 118.8(6) . . ?
O4 Zr3 C15 86.9(5) . . ?
O4 Zr3 O1_1 153.0(5) . . ?
O4 Zr3 O1_3 84.0(5) . . ?
O4 Zr3 O4_4 84.0(5) . . ?
C12 Zr3 C11 31.56(19) . . ?
C13 Zr3 C11 52.9(2) . . ?
C13 Zr3 C12 32.04(17) . . ?
C13 Zr3 C15 53.5(2) . . ?
C14 Zr3 C11 53.1(2) . . ?
C14 Zr3 C12 53.3(2) . . ?
C14 Zr3 C13 32.65(17) . . ?
C14 Zr3 C15 32.46(18) . . ?
C15 Zr3 C11 31.78(18) . . ?
C15 Zr3 C12 52.8(2) . . ?
O1_1 Zr3 C11 125.0(5) . . ?
O1_1 Zr3 C12 95.7(6) . . ?
O1_1 Zr3 C13 73.0(5) . . ?
O1_1 Zr3 C14 87.3(6) . . ?
O1_1 Zr3 C15 119.7(5) . . ?
O1_3 Zr3 C11 88.1(6) . . ?
O1_3 Zr3 C12 72.7(5) . . ?
O1_3 Zr3 C13 93.6(6) . . ?
O1_3 Zr3 C14 124.5(5) . . ?
O1_3 Zr3 C15 119.7(6) . . ?
O1_3 Zr3 O1_1 86.0(5) . . ?
O4_4 Zr3 C11 88.1(6) . . ?
O4_4 Zr3 C12 72.7(5) . . ?
O4_4 Zr3 C13 93.6(6) . . ?
O4_4 Zr3 C14 124.5(5) . . ?
O4_4 Zr3 C15 119.7(6) . . ?
O4_4 Zr3 O1_1 86.0(5) . . ?
O5 Zr4 O6 73.1(5) . . ?
O5 Zr4 O8 72.8(4) . . ?
O5 Zr4 C16 151.9(4) . . ?
O5 Zr4 C17 151.6(4) . . ?
O5 Zr4 C18 151.6(4) . . ?
O5 Zr4 C19 151.9(4) . . ?
O5 Zr4 C20 152.0(4) . . ?
O5 Zr4 O4_1 80.3(5) . . ?
O5 Zr4 O4_3 79.4(5) . . ?
O5 Zr4 O1_4 79.4(5) . . ?
O6 Zr4 C16 119.6(5) . . ?
O6 Zr4 C17 87.7(5) . . ?
O6 Zr4 C18 80.6(5) . . ?
O6 Zr4 C19 107.0(5) . . ?
O6 Zr4 C20 133.9(5) . . ?
O6 Zr4 O4_3 84.3(5) . . ?
O6 Zr4 O1_4 84.3(5) . . ?
O8 Zr4 O6 93.0(4) . . ?
O8 Zr4 C16 81.1(4) . . ?
O8 Zr4 C17 88.0(5) . . ?
O8 Zr4 C18 119.9(5) . . ?
O8 Zr4 C19 134.4(4) . . ?
O8 Zr4 C20 107.5(5) . . ?
O8 Zr4 O4_1 85.2(5) . . ?
O8 Zr4 O4_3 151.6(5) . . ?
O8 Zr4 O1_4 151.6(5) . . ?
C16 Zr4 C18 53.60(18) . . ?
C16 Zr4 C19 53.26(17) . . ?
C16 Zr4 C20 32.18(15) . . ?
C17 Zr4 C16 32.50(15) . . ?
C17 Zr4 C18 32.46(16) . . ?
C17 Zr4 C19 53.44(19) . . ?
C17 Zr4 C20 53.48(17) . . ?
C18 Zr4 C19 32.13(16) . . ?
C18 Zr4 C20 53.24(18) . . ?
C20 Zr4 C19 31.96(14) . . ?
O4_1 Zr4 O6 152.5(5) . . ?
O4_1 Zr4 C16 87.3(5) . . ?
O4_1 Zr4 C17 119.6(5) . . ?
O4_1 Zr4 C18 123.8(5) . . ?
O4_1 Zr4 C19 93.4(5) . . ?
O4_1 Zr4 C20 72.0(5) . . ?
O4_1 Zr4 O4_3 84.4(5) . . ?
O4_1 Zr4 O1_4 84.4(5) . . ?
O4_3 Zr4 C16 124.6(5) . . ?
O4_3 Zr4 C17 120.0(5) . . ?
O4_3 Zr4 C18 87.7(5) . . ?
O4_3 Zr4 C19 72.7(5) . . ?
O4_3 Zr4 C20 94.3(5) . . ?
O1_4 Zr4 C16 124.6(5) . . ?
O1_4 Zr4 C17 120.0(5) . . ?
O1_4 Zr4 C18 87.7(5) . . ?
O1_4 Zr4 C19 72.7(5) . . ?
O1_4 Zr4 C20 94.3(5) . . ?
O5 Zr5 O6 73.7(5) . . ?
O5 Zr5 O7 72.7(4) . . ?
O5 Zr5 C21 152.6(4) . . ?
O5 Zr5 C22 154.5(5) . . ?
O5 Zr5 C23 152.5(5) . . ?
O5 Zr5 C24 149.7(4) . . ?
O5 Zr5 C25 149.7(5) . . ?
O5 Zr5 O1_2 80.5(5) . . ?
O5 Zr5 O3_3 80.9(5) . . ?
O5 Zr5 O2_4 80.9(5) . . ?
O6 Zr5 C21 101.4(6) . . ?
O6 Zr5 C22 129.9(5) . . ?
O6 Zr5 C23 119.8(6) . . ?
O6 Zr5 C24 87.5(5) . . ?
O6 Zr5 C25 76.8(5) . . ?
O6 Zr5 O1_2 154.0(5) . . ?
O6 Zr5 O3_3 86.3(5) . . ?
O6 Zr5 O2_4 86.3(5) . . ?
O7 Zr5 O6 91.2(5) . . ?
O7 Zr5 C21 134.7(4) . . ?
O7 Zr5 C22 111.5(6) . . ?
O7 Zr5 C23 82.7(5) . . ?
O7 Zr5 C24 84.4(5) . . ?
O7 Zr5 C25 114.9(6) . . ?
O7 Zr5 O1_2 84.2(5) . . ?
O7 Zr5 O3_3 153.1(5) . . ?
O7 Zr5 O2_4 153.1(5) . . ?
C21 Zr5 C22 32.01(16) . . ?
C23 Zr5 C21 53.20(19) . . ?
C23 Zr5 C22 32.06(16) . . ?
C24 Zr5 C21 53.4(2) . . ?
C24 Zr5 C22 53.32(19) . . ?
C24 Zr5 C23 32.32(17) . . ?
C24 Zr5 C25 32.44(18) . . ?
C25 Zr5 C21 32.24(18) . . ?
C25 Zr5 C22 53.3(2) . . ?
C25 Zr5 C23 53.5(2) . . ?
O1_2 Zr5 C21 99.9(6) . . ?
O1_2 Zr5 C22 75.0(5) . . ?
O1_2 Zr5 C23 85.1(6) . . ?
O1_2 Zr5 C24 117.3(6) . . ?
O1_2 Zr5 C25 128.2(5) . . ?
O3_3 Zr5 C21 71.8(5) . . ?
O3_3 Zr5 C22 90.2(6) . . ?
O3_3 Zr5 C23 121.5(5) . . ?
O3_3 Zr5 C24 122.2(6) . . ?
O3_3 Zr5 C25 90.6(6) . . ?
O3_3 Zr5 O1_2 86.4(5) . . ?
O2_4 Zr5 C21 71.8(5) . . ?
O2_4 Zr5 C22 90.2(6) . . ?
O2_4 Zr5 C23 121.5(5) . . ?
O2_4 Zr5 C24 122.2(6) . . ?
O2_4 Zr5 C25 90.6(6) . . ?
O2_4 Zr5 O1_2 86.4(5) . . ?
O5 Zr6 Zr4 36.3(3) . . ?
O5 Zr6 O7 72.6(4) . . ?
O5 Zr6 O8 72.9(5) . . ?
O5 Zr6 C26 150.8(5) . . ?
O5 Zr6 C27 149.1(4) . . ?
O5 Zr6 C28 150.7(5) . . ?
O5 Zr6 C29 153.6(4) . . ?
O5 Zr6 C30 153.7(4) . . ?
O5 Zr6 O3_1 80.3(5) . . ?
O5 Zr6 O2_2 81.2(5) . . ?
O7 Zr6 Zr4 85.5(4) . . ?
O7 Zr6 C26 94.2(5) . . ?
O7 Zr6 C27 76.5(4) . . ?
O7 Zr6 C28 95.0(5) . . ?
O7 Zr6 C29 126.6(5) . . ?
O7 Zr6 C30 126.4(5) . . ?
O7 Zr6 O3_1 152.4(5) . . ?
O7 Zr6 O2_2 88.3(5) . . ?
O8 Zr6 Zr4 37.2(3) . . ?
O8 Zr6 O7 92.2(5) . . ?
O8 Zr6 C26 82.0(5) . . ?
O8 Zr6 C27 109.4(5) . . ?
O8 Zr6 C28 135.3(5) . . ?
O8 Zr6 C29 118.9(6) . . ?
O8 Zr6 C30 87.3(5) . . ?
O8 Zr6 O3_1 84.8(5) . . ?
O8 Zr6 O2_2 152.6(5) . . ?
C26 Zr6 Zr4 118.9(4) . . ?
C26 Zr6 C27 32.38(15) . . ?
C26 Zr6 C28 53.53(18) . . ?
C26 Zr6 C29 53.93(19) . . ?
C27 Zr6 Zr4 141.8(4) . . ?
C27 Zr6 C28 32.07(16) . . ?
C28 Zr6 Zr4 172.4(3) . . ?
C29 Zr6 Zr4 145.4(4) . . ?
C29 Zr6 C27 53.5(2) . . ?
C29 Zr6 C28 32.21(18) . . ?
C30 Zr6 Zr4 120.3(4) . . ?
C30 Zr6 C26 32.75(17) . . ?
C30 Zr6 C27 53.81(18) . . ?
C30 Zr6 C28 53.7(2) . . ?
C30 Zr6 C29 32.64(17) . . ?
O3_1 Zr6 Zr4 75.6(4) . . ?
O3_1 Zr6 C26 112.5(5) . . ?
O3_1 Zr6 C27 130.3(5) . . ?
O3_1 Zr6 C28 106.4(6) . . ?
O3_1 Zr6 C29 77.7(5) . . ?
O3_1 Zr6 C30 80.9(5) . . ?
O2_2 Zr6 Zr4 115.8(4) . . ?
O2_2 Zr6 C26 125.3(5) . . ?
O2_2 Zr6 C27 97.3(6) . . ?
O2_2 Zr6 C28 71.8(5) . . ?
O2_2 Zr6 C29 81.6(6) . . ?
O2_2 Zr6 C30 114.2(6) . . ?
O2_2 Zr6 O3_1 82.3(5) . . ?
Zr1 O1 H1 111.7 . . ?
Zr2 O1 Zr1 108.0(5) . . ?
Zr2 O1 Zr3 107.5(5) . . ?
Zr2 O1 H1 111.7 . . ?
Zr3 O1 Zr1 106.1(5) . . ?
Zr3 O1 H1 111.7 . . ?
Zr2 O2 Zr3 104.5(5) . . ?
Zr2 O2 H2 127.7 . . ?
Zr3 O2 H2 127.7 . . ?
Zr1 O3 Zr2 104.2(4) . . ?
Zr1 O3 H3 127.9 . . ?
Zr2 O3 H3 127.9 . . ?
Zr1 O4 Zr3 103.8(5) . . ?
Zr1 O4 H4 128.1 . . ?
Zr3 O4 H4 128.1 . . ?
Zr4 O5 Zr6 107.2(5) . . ?
Zr4 O5 H5 111.0 . . ?
Zr5 O5 Zr4 108.5(6) . . ?
Zr5 O5 Zr6 108.1(5) . . ?
Zr5 O5 H5 111.0 . . ?
Zr6 O5 H5 111.0 . . ?
Zr4 O6 H6 128.3 . . ?
Zr5 O6 Zr4 103.4(6) . . ?
Zr5 O6 H6 128.3 . . ?
Zr5 O7 H7 127.5 . . ?
Zr6 O7 Zr5 104.9(5) . . ?
Zr6 O7 H7 127.5 . . ?
Zr4 O8 H8 127.1 . . ?
Zr6 O8 Zr4 105.9(5) . . ?
Zr6 O8 H8 127.1 . . ?
Zr1 C1 H1A 118.0 . . ?
C2 C1 Zr1 73.6(5) . . ?
C2 C1 H1A 126.0 . . ?
C2 C1 C5 108.0 . . ?
C5 C1 Zr1 74.4(6) . . ?
C5 C1 H1A 126.0 . . ?
Zr1 C2 H2A 117.7 . . ?
C1 C2 Zr1 74.2(5) . . ?
C1 C2 H2A 126.0 . . ?
C3 C2 Zr1 74.1(5) . . ?
C3 C2 C1 108.0 . . ?
C3 C2 H2A 126.0 . . ?
Zr1 C3 H3A 118.0 . . ?
C2 C3 Zr1 73.6(5) . . ?
C2 C3 H3A 126.0 . . ?
C4 C3 Zr1 74.4(6) . . ?
C4 C3 C2 108.0 . . ?
C4 C3 H3A 126.0 . . ?
Zr1 C4 H4A 118.5 . . ?
C3 C4 Zr1 73.5(5) . . ?
C3 C4 H4A 126.0 . . ?
C5 C4 Zr1 74.0(5) . . ?
C5 C4 C3 108.0 . . ?
C5 C4 H4A 126.0 . . ?
Zr1 C5 H5A 118.5 . . ?
C1 C5 Zr1 73.5(5) . . ?
C1 C5 H5A 126.0 . . ?
C4 C5 Zr1 74.0(5) . . ?
C4 C5 C1 108.0 . . ?
C4 C5 H5A 126.0 . . ?
Zr2 C6 H6A 117.4 . . ?
C7 C6 Zr2 75.3(6) . . ?
C7 C6 H6A 126.0 . . ?
C7 C6 C10 108.0 . . ?
C10 C6 Zr2 73.3(5) . . ?
C10 C6 H6A 126.0 . . ?
Zr2 C7 H7A 119.1 . . ?
C6 C7 Zr2 72.2(6) . . ?
C6 C7 H7A 126.0 . . ?
C8 C7 Zr2 74.6(5) . . ?
C8 C7 C6 108.0 . . ?
C8 C7 H7A 126.0 . . ?
Zr2 C8 H8A 119.8 . . ?
C7 C8 Zr2 73.2(5) . . ?
C7 C8 H8A 126.0 . . ?
C7 C8 C9 108.0 . . ?
C9 C8 Zr2 72.8(5) . . ?
C9 C8 H8A 126.0 . . ?
Zr2 C9 H9 118.6 . . ?
C8 C9 Zr2 75.0(6) . . ?
C8 C9 H9 126.0 . . ?
C10 C9 Zr2 72.3(6) . . ?
C10 C9 C8 108.0 . . ?
C10 C9 H9 126.0 . . ?
Zr2 C10 H10 117.1 . . ?
C6 C10 Zr2 73.8(5) . . ?
C6 C10 H10 126.0 . . ?
C9 C10 Zr2 75.1(6) . . ?
C9 C10 C6 108.0 . . ?
C9 C10 H10 126.0 . . ?
Zr3 C11 H11 120.2 . . ?
C12 C11 Zr3 73.6(6) . . ?
C12 C11 H11 126.0 . . ?
C12 C11 C15 108.0 . . ?
C15 C11 Zr3 72.0(6) . . ?
C15 C11 H11 126.0 . . ?
Zr3 C12 H12 119.5 . . ?
C11 C12 Zr3 74.8(6) . . ?
C11 C12 H12 126.0 . . ?
C13 C12 Zr3 71.5(6) . . ?
C13 C12 C11 108.0 . . ?
C13 C12 H12 126.0 . . ?
Zr3 C13 H13 116.8 . . ?
C12 C13 Zr3 76.5(7) . . ?
C12 C13 H13 126.0 . . ?
C12 C13 C14 108.0 . . ?
C14 C13 Zr3 72.7(6) . . ?
C14 C13 H13 126.0 . . ?
Zr3 C14 H14 115.8 . . ?
C13 C14 Zr3 74.6(6) . . ?
C13 C14 H14 126.0 . . ?
C15 C14 Zr3 75.7(6) . . ?
C15 C14 C13 108.0 . . ?
C15 C14 H14 126.0 . . ?
Zr3 C15 H15 117.9 . . ?
C11 C15 Zr3 76.2(7) . . ?
C11 C15 H15 126.0 . . ?
C14 C15 Zr3 71.8(6) . . ?
C14 C15 C11 108.0 . . ?
C14 C15 H15 126.0 . . ?
Zr4 C16 H16 117.7 . . ?
C17 C16 Zr4 73.1(5) . . ?
C17 C16 H16 126.0 . . ?
C17 C16 C20 108.0 . . ?
C20 C16 Zr4 75.1(5) . . ?
C20 C16 H16 126.0 . . ?
Zr4 C17 H17 117.0 . . ?
C16 C17 Zr4 74.4(6) . . ?
C16 C17 H17 126.0 . . ?
C16 C17 C18 108.0 . . ?
C18 C17 Zr4 74.6(5) . . ?
C18 C17 H17 126.0 . . ?
Zr4 C18 H18 117.9 . . ?
C17 C18 Zr4 72.9(5) . . ?
C17 C18 H18 126.0 . . ?
C17 C18 C19 108.0 . . ?
C19 C18 Zr4 75.1(5) . . ?
C19 C18 H18 126.0 . . ?
Zr4 C19 H19 119.2 . . ?
C18 C19 Zr4 72.8(5) . . ?
C18 C19 H19 126.0 . . ?
C20 C19 Zr4 73.9(5) . . ?
C20 C19 C18 108.0 . . ?
C20 C19 H19 126.0 . . ?
Zr4 C20 H20 119.1 . . ?
C16 C20 Zr4 72.7(5) . . ?
C16 C20 H20 126.0 . . ?
C19 C20 Zr4 74.1(6) . . ?
C19 C20 C16 108.0 . . ?
C19 C20 H20 126.0 . . ?
Zr5 C21 H21 118.6 . . ?
C22 C21 Zr5 74.4(6) . . ?
C22 C21 H21 126.0 . . ?
C22 C21 C25 108.0 . . ?
C25 C21 Zr5 72.9(6) . . ?
C25 C21 H21 126.0 . . ?
Zr5 C22 H22 119.0 . . ?
C21 C22 Zr5 73.6(6) . . ?
C21 C22 H22 126.0 . . ?
C23 C22 Zr5 73.3(6) . . ?
C23 C22 C21 108.0 . . ?
C23 C22 H22 126.0 . . ?
Zr5 C23 H23 118.3 . . ?
C22 C23 Zr5 74.7(6) . . ?
C22 C23 H23 126.0 . . ?
C22 C23 C24 108.0 . . ?
C24 C23 Zr5 73.0(6) . . ?
C24 C23 H23 126.0 . . ?
Zr5 C24 H24 117.4 . . ?
C23 C24 Zr5 74.7(6) . . ?
C23 C24 H24 126.0 . . ?
C25 C24 Zr5 74.0(6) . . ?
C25 C24 C23 108.0 . . ?
C25 C24 H24 126.0 . . ?
Zr5 C25 H25 117.6 . . ?
C21 C25 Zr5 74.8(6) . . ?
C21 C25 H25 126.0 . . ?
C24 C25 Zr5 73.6(6) . . ?
C24 C25 C21 108.0 . . ?
C24 C25 H25 126.0 . . ?
Zr6 C26 H26 117.6 . . ?
C27 C26 Zr6 75.4(6) . . ?
C27 C26 H26 126.0 . . ?
C27 C26 C30 108.0 . . ?
C30 C26 Zr6 73.0(6) . . ?
C30 C26 H26 126.0 . . ?
Zr6 C27 H27 119.3 . . ?
C26 C27 Zr6 72.3(6) . . ?
C26 C27 H27 126.0 . . ?
C26 C27 C28 108.0 . . ?
C28 C27 Zr6 74.3(6) . . ?
C28 C27 H27 126.0 . . ?
Zr6 C28 H28 119.7 . . ?
C27 C28 Zr6 73.6(6) . . ?
C27 C28 H28 126.0 . . ?
C27 C28 C29 108.0 . . ?
C29 C28 Zr6 72.6(6) . . ?
C29 C28 H28 126.0 . . ?
Zr6 C29 H29 118.3 . . ?
C28 C29 Zr6 75.2(6) . . ?
C28 C29 H29 126.0 . . ?
C30 C29 Zr6 72.5(6) . . ?
C30 C29 C28 108.0 . . ?
C30 C29 H29 126.0 . . ?
Zr6 C30 H30 117.0 . . ?
C26 C30 Zr6 74.2(6) . . ?
C26 C30 H30 126.0 . . ?
C29 C30 Zr6 74.9(6) . . ?
C29 C30 C26 108.0 . . ?
C29 C30 H30 126.0 . . ?
C7_1 O1_1 Zr3 129.6(14) . . ?
C7_1 O2_1 Zr2 129.6(15) . . ?
C8_1 O3_1 Zr6 126.8(15) . . ?
C8_1 O4_1 Zr4 133.0(15) . . ?
N2_1 N1_1 C1_1 116.2 . . ?
N3_1 N2_1 N1_1 172.3 . . ?
C2_1 C1_1 N1_1 124.0 . . ?
C6_1 C1_1 N1_1 115.7 . . ?
C6_1 C1_1 C2_1 120.3 . . ?
C1_1 C2_1 H2_1 120.3 . . ?
C3_1 C2_1 C1_1 119.5 . . ?
C3_1 C2_1 H2_1 120.3 . . ?
C2_1 C3_1 C7_1 123.4(11) . . ?
C4_1 C3_1 C2_1 120.9 . . ?
C4_1 C3_1 C7_1 115.4(11) . . ?
C3_1 C4_1 H4_1 120.5 . . ?
C3_1 C4_1 C5_1 119.1 . . ?
C5_1 C4_1 H4_1 120.5 . . ?
C4_1 C5_1 C8_1 117.1(12) . . ?
C6_1 C5_1 C4_1 120.3 . . ?
C6_1 C5_1 C8_1 122.5(12) . . ?
C1_1 C6_1 C5_1 120.1 . . ?
C1_1 C6_1 H6_1 120.0 . . ?
C5_1 C6_1 H6_1 120.0 . . ?
O1_1 C7_1 C3_1 118(2) . . ?
O2_1 C7_1 O1_1 127(2) . . ?
O2_1 C7_1 C3_1 115(2) . . ?
O3_1 C8_1 C5_1 114(2) . . ?
O4_1 C8_1 O3_1 126(2) . . ?
O4_1 C8_1 C5_1 120(2) . . ?
C7_2 O1_2 Zr5 132.2(17) . . ?
C7_2 O2_2 Zr6 132(2) . . ?
C8_2 O3_2 Zr2 129.9(18) . 2_655 ?
C8_2 O4_2 Zr1 130.2(17) . 2_655 ?
N2_2 N1_2 C1_2 116.2 . . ?
N3_2 N2_2 N1_2 172.2 . . ?
C2_2 C1_2 N1_2 124.0 . . ?
C6_2 C1_2 N1_2 115.7 . . ?
C6_2 C1_2 C2_2 120.3 . . ?
C1_2 C2_2 H2_2 120.3 . . ?
C3_2 C2_2 C1_2 119.4 . . ?
C3_2 C2_2 H2_2 120.3 . . ?
C2_2 C3_2 C7_2 113.3(15) . . ?
C4_2 C3_2 C2_2 121.0 . . ?
C4_2 C3_2 C7_2 125.6(15) . . ?
C3_2 C4_2 H4_2 120.5 . . ?
C3_2 C4_2 C5_2 119.0 . . ?
C5_2 C4_2 H4_2 120.5 . . ?
C4_2 C5_2 C8_2 121.7(15) . . ?
C6_2 C5_2 C4_2 120.4 . . ?
C6_2 C5_2 C8_2 117.4(16) . . ?
C1_2 C6_2 C5_2 120.0 . . ?
C1_2 C6_2 H6_2 120.0 . . ?
C5_2 C6_2 H6_2 120.0 . . ?
O1_2 C7_2 C3_2 112(2) . . ?
O2_2 C7_2 O1_2 123(3) . . ?
O2_2 C7_2 C3_2 124(3) . . ?
O3_2 C8_2 O4_2 128(3) . . ?
O3_2 C8_2 C5_2 119(3) . . ?
O4_2 C8_2 C5_2 113(2) . . ?
C7_3 O1_3 Zr3 129.9(14) . . ?
C7_3 O2_3 Zr1 128.9(13) . . ?
C8_3 O3_3 Zr5 127.9(13) . . ?
C8_3 O4_3 Zr4 131.4(14) . . ?
N2_3 N1_3 C1_3 116.2 . . ?
N3_3 N2_3 N1_3 172.2 . . ?
C2_3 C1_3 N1_3 124.0 . . ?
C6_3 C1_3 N1_3 115.7 . . ?
C6_3 C1_3 C2_3 120.3 . . ?
C1_3 C2_3 H2_3 120.3 . . ?
C3_3 C2_3 C1_3 119.4 . . ?
C3_3 C2_3 H2_3 120.3 . . ?
C2_3 C3_3 C7_3 119.0(13) . . ?
C4_3 C3_3 C2_3 121.0 . . ?
C4_3 C3_3 C7_3 119.6(13) . . ?
C3_3 C4_3 H4_3 120.5 . . ?
C3_3 C4_3 C5_3 119.0 . . ?
C5_3 C4_3 H4_3 120.5 . . ?
C4_3 C5_3 C8_3 113.5(15) . . ?
C6_3 C5_3 C4_3 120.3 . . ?
C6_3 C5_3 C8_3 125.0(15) . . ?
C1_3 C6_3 C5_3 120.0 . . ?
C1_3 C6_3 H6_3 120.0 . . ?
C5_3 C6_3 H6_3 120.0 . . ?
O1_3 C7_3 O2_3 124.4(19) . . ?
O1_3 C7_3 C3_3 117.3(19) . . ?
O2_3 C7_3 C3_3 117.2(19) . . ?
O3_3 C8_3 C5_3 116.0(19) . . ?
O4_3 C8_3 O3_3 126.2(19) . . ?
O4_3 C8_3 C5_3 114(2) . . ?
C7_4 O1_4 Zr4 131.4(14) . . ?
C7_4 O2_4 Zr5 127.9(13) . . ?
C8_4 O3_4 Zr1 128.9(13) . . ?
C8_4 O4_4 Zr3 129.9(14) . . ?
N2_4 N1_4 C1_4 116.2 . . ?
N3_4 N2_4 N1_4 172.3 . . ?
C2_4 C1_4 N1_4 124.1 . . ?
C6_4 C1_4 N1_4 115.8 . . ?
C6_4 C1_4 C2_4 120.1 . . ?
C1_4 C2_4 H2_4 120.3 . . ?
C3_4 C2_4 C1_4 119.5 . . ?
C3_4 C2_4 H2_4 120.3 . . ?
C2_4 C3_4 C7_4 131.9(17) . . ?
C4_4 C3_4 C2_4 120.9 . . ?
C4_4 C3_4 C7_4 106.0(17) . . ?
C3_4 C4_4 H4_4 120.5 . . ?
C3_4 C4_4 C5_4 119.0 . . ?
C5_4 C4_4 H4_4 120.5 . . ?
C4_4 C5_4 C8_4 126(2) . . ?
C6_4 C5_4 C4_4 120.3 . . ?
C6_4 C5_4 C8_4 112(2) . . ?
C1_4 C6_4 C5_4 120.1 . . ?
C1_4 C6_4 H6_4 119.9 . . ?
C5_4 C6_4 H6_4 119.9 . . ?
O1_4 C7_4 O2_4 126.2(19) . . ?
O1_4 C7_4 C3_4 119(2) . . ?
O2_4 C7_4 C3_4 113(2) . . ?
O3_4 C8_4 C5_4 119(2) . . ?
O4_4 C8_4 O3_4 124.4(19) . . ?
O4_4 C8_4 C5_4 117(2) . . ?

loop_
_geom_bond_atom_site_label_1
_geom_bond_atom_site_label_2
_geom_bond_distance
_geom_bond_site_symmetry_2
_geom_bond_publ_flag
Zr1 O1 2.101(11) . ?
Zr1 O3 2.088(12) . ?
Zr1 O4 2.108(12) . ?
Zr1 C1 2.561(13) . ?
Zr1 C2 2.553(14) . ?
Zr1 C3 2.560(13) . ?
Zr1 C4 2.572(13) . ?
Zr1 C5 2.572(13) . ?
Zr1 O4_2 2.211(16) 2_655 ?
Zr1 O2_3 2.170(13) . ?
Zr1 O3_4 2.170(13) . ?
Zr2 Zr3 3.323(3) . ?
Zr2 O1 2.033(12) . ?
Zr2 O2 2.085(13) . ?
Zr2 O3 2.150(12) . ?
Zr2 C6 2.514(14) . ?
Zr2 C7 2.554(14) . ?
Zr2 C8 2.571(15) . ?
Zr2 C9 2.543(14) . ?
Zr2 C10 2.507(14) . ?
Zr2 O2_1 2.190(12) . ?
Zr2 O3_2 2.174(14) 2_655 ?
Zr3 O1 2.089(11) . ?
Zr3 O2 2.118(13) . ?
Zr3 O4 2.147(12) . ?
Zr3 C11 2.619(17) . ?
Zr3 C12 2.602(16) . ?
Zr3 C13 2.538(15) . ?
Zr3 C14 2.514(16) . ?
Zr3 C15 2.564(16) . ?
Zr3 O1_1 2.184(14) . ?
Zr3 O1_3 2.179(13) . ?
Zr3 O4_4 2.179(13) . ?
Zr4 O5 2.066(12) . ?
Zr4 O6 2.141(12) . ?
Zr4 O8 2.093(12) . ?
Zr4 C16 2.545(13) . ?
Zr4 C17 2.529(13) . ?
Zr4 C18 2.551(15) . ?
Zr4 C19 2.580(13) . ?
Zr4 C20 2.577(13) . ?
Zr4 O4_1 2.117(15) . ?
Zr4 O4_3 2.203(13) . ?
Zr4 O1_4 2.203(13) . ?
Zr5 O5 2.055(11) . ?
Zr5 O6 2.121(12) . ?
Zr5 O7 2.115(13) . ?
Zr5 C21 2.570(15) . ?
Zr5 C22 2.580(15) . ?
Zr5 C23 2.562(15) . ?
Zr5 C24 2.540(15) . ?
Zr5 C25 2.545(16) . ?
Zr5 O1_2 2.236(16) . ?
Zr5 O3_3 2.205(12) . ?
Zr5 O2_4 2.205(12) . ?
Zr6 O5 2.073(12) . ?
Zr6 O7 2.100(13) . ?
Zr6 O8 2.083(13) . ?
Zr6 C26 2.525(14) . ?
Zr6 C27 2.565(14) . ?
Zr6 C28 2.575(15) . ?
Zr6 C29 2.542(15) . ?
Zr6 C30 2.510(15) . ?
Zr6 O3_1 2.226(12) . ?
Zr6 O2_2 2.202(15) . ?
O1 H1 1.0000 . ?
O2 H2 0.9500 . ?
O3 H3 0.9500 . ?
O4 H4 0.9500 . ?
O5 H5 1.0000 . ?
O6 H6 0.9500 . ?
O7 H7 0.9500 . ?
O8 H8 0.9500 . ?
C1 H1A 0.9500 . ?
C1 C2 1.4200 . ?
C1 C5 1.4200 . ?
C2 H2A 0.9500 . ?
C2 C3 1.4200 . ?
C3 H3A 0.9500 . ?
C3 C4 1.4200 . ?
C4 H4A 0.9500 . ?
C4 C5 1.4200 . ?
C5 H5A 0.9500 . ?
C6 H6A 0.9500 . ?
C6 C7 1.4200 . ?
C6 C10 1.4200 . ?
C7 H7A 0.9500 . ?
C7 C8 1.4200 . ?
C8 H8A 0.9500 . ?
C8 C9 1.4200 . ?
C9 H9 0.9500 . ?
C9 C10 1.4200 . ?
C10 H10 0.9500 . ?
C11 H11 0.9500 . ?
C11 C12 1.4200 . ?
C11 C15 1.4200 . ?
C12 H12 0.9500 . ?
C12 C13 1.4200 . ?
C13 H13 0.9500 . ?
C13 C14 1.4200 . ?
C14 H14 0.9500 . ?
C14 C15 1.4200 . ?
C15 H15 0.9500 . ?
C16 H16 0.9500 . ?
C16 C17 1.4200 . ?
C16 C20 1.4200 . ?
C17 H17 0.9500 . ?
C17 C18 1.4200 . ?
C18 H18 0.9500 . ?
C18 C19 1.4200 . ?
C19 H19 0.9500 . ?
C19 C20 1.4200 . ?
C20 H20 0.9500 . ?
C21 H21 0.9500 . ?
C21 C22 1.4200 . ?
C21 C25 1.4200 . ?
C22 H22 0.9500 . ?
C22 C23 1.4200 . ?
C23 H23 0.9500 . ?
C23 C24 1.4200 . ?
C24 H24 0.9500 . ?
C24 C25 1.4200 . ?
C25 H25 0.9500 . ?
C26 H26 0.9500 . ?
C26 C27 1.4200 . ?
C26 C30 1.4200 . ?
C27 H27 0.9500 . ?
C27 C28 1.4200 . ?
C28 H28 0.9500 . ?
C28 C29 1.4200 . ?
C29 H29 0.9500 . ?
C29 C30 1.4200 . ?
C30 H30 0.9500 . ?
O1_1 C7_1 1.27(2) . ?
O2_1 C7_1 1.25(2) . ?
O3_1 C8_1 1.30(2) . ?
O4_1 C8_1 1.24(2) . ?
N1_1 N2_1 1.2473 . ?
N1_1 C1_1 1.4376 . ?
N2_1 N3_1 1.1318 . ?
C1_1 C2_1 1.3994 . ?
C1_1 C6_1 1.3890 . ?
C2_1 H2_1 0.9500 . ?
C2_1 C3_1 1.3964 . ?
C3_1 C4_1 1.3924 . ?
C3_1 C7_1 1.55(2) . ?
C4_1 H4_1 0.9500 . ?
C4_1 C5_1 1.4070 . ?
C5_1 C6_1 1.3941 . ?
C5_1 C8_1 1.52(3) . ?
C6_1 H6_1 0.9500 . ?
O1_2 C7_2 1.34(3) . ?
O2_2 C7_2 1.24(3) . ?
O3_2 C8_2 1.25(3) . ?
O4_2 C8_2 1.29(3) . ?
N1_2 N2_2 1.2468 . ?
N1_2 C1_2 1.4383 . ?
N2_2 N3_2 1.1325 . ?
C1_2 C2_2 1.4008 . ?
C1_2 C6_2 1.3891 . ?
C2_2 H2_2 0.9500 . ?
C2_2 C3_2 1.3960 . ?
C3_2 C4_2 1.3925 . ?
C3_2 C7_2 1.41(3) . ?
C4_2 H4_2 0.9500 . ?
C4_2 C5_2 1.4063 . ?
C5_2 C6_2 1.3930 . ?
C5_2 C8_2 1.48(3) . ?
C6_2 H6_2 0.9500 . ?
O1_3 C7_3 1.26(2) . ?
O2_3 C7_3 1.28(2) . ?
O3_3 C8_3 1.26(2) . ?
O4_3 C8_3 1.24(2) . ?
N1_3 N2_3 1.2475 . ?
N1_3 C1_3 1.4381 . ?
N2_3 N3_3 1.1319 . ?
C1_3 C2_3 1.3994 . ?
C1_3 C6_3 1.3896 . ?
C2_3 H2_3 0.9500 . ?
C2_3 C3_3 1.3951 . ?
C3_3 C4_3 1.3933 . ?
C3_3 C7_3 1.49(3) . ?
C4_3 H4_3 0.9500 . ?
C4_3 C5_3 1.4060 . ?
C5_3 C6_3 1.3948 . ?
C5_3 C8_3 1.54(3) . ?
C6_3 H6_3 0.9500 . ?
O1_4 C7_4 1.24(2) . ?
O2_4 C7_4 1.26(2) . ?
O3_4 C8_4 1.28(2) . ?
O4_4 C8_4 1.26(2) . ?
N1_4 N2_4 1.2474 . ?
N1_4 C1_4 1.4369 . ?
N2_4 N3_4 1.1330 . ?
C1_4 C2_4 1.3997 . ?
C1_4 C6_4 1.3897 . ?
C2_4 H2_4 0.9500 . ?
C2_4 C3_4 1.3958 . ?
C3_4 C4_4 1.3920 . ?
C3_4 C7_4 1.58(3) . ?
C4_4 H4_4 0.9500 . ?
C4_4 C5_4 1.4053 . ?
C5_4 C6_4 1.3931 . ?
C5_4 C8_4 1.49(3) . ?
C6_4 H6_4 0.9500 . ?

loop_
_geom_torsion_atom_site_label_1
_geom_torsion_atom_site_label_2
_geom_torsion_atom_site_label_3
_geom_torsion_atom_site_label_4
_geom_torsion
_geom_torsion_site_symmetry_1
_geom_torsion_site_symmetry_2
_geom_torsion_site_symmetry_3
_geom_torsion_site_symmetry_4
_geom_torsion_publ_flag
Zr1 C1 C2 C3 67.0(5) . . . . ?
Zr1 C1 C5 C4 -66.5(5) . . . . ?
Zr1 C2 C3 C4 67.0(5) . . . . ?
Zr1 C3 C4 C5 66.5(5) . . . . ?
Zr1 C4 C5 C1 66.2(6) . . . . ?
Zr1 O4_2 C8_2 O3_2 -6(4) 2_655 . . . ?
Zr1 O4_2 C8_2 C5_2 173.2(10) 2_655 . . . ?
Zr1 O2_3 C7_3 O1_3 29(4) . . . . ?
Zr1 O2_3 C7_3 C3_3 -163.6(17) . . . . ?
Zr1 O3_4 C8_4 O4_4 29(4) . . . . ?
Zr1 O3_4 C8_4 C5_4 -150(2) . . . . ?
Zr2 C6 C7 C8 -66.6(5) . . . . ?
Zr2 C6 C10 C9 67.9(6) . . . . ?
Zr2 C7 C8 C9 -65.0(6) . . . . ?
Zr2 C8 C9 C10 -65.3(5) . . . . ?
Zr2 C9 C10 C6 -67.1(5) . . . . ?
Zr2 O2_1 C7_1 O1_1 -19(3) . . . . ?
Zr2 O2_1 C7_1 C3_1 168.5(9) . . . . ?
Zr2 O3_2 C8_2 O4_2 5(3) 2_655 . . . ?
Zr2 O3_2 C8_2 C5_2 -174.3(11) 2_655 . . . ?
Zr3 C11 C12 C13 64.3(6) . . . . ?
Zr3 C11 C15 C14 -65.3(6) . . . . ?
Zr3 C12 C13 C14 66.5(6) . . . . ?
Zr3 C13 C14 C15 69.0(7) . . . . ?
Zr3 C14 C15 C11 68.2(6) . . . . ?
Zr3 O1_1 C7_1 O2_1 19(3) . . . . ?
Zr3 O1_1 C7_1 C3_1 -167.7(9) . . . . ?
Zr3 O1_3 C7_3 O2_3 -33(4) . . . . ?
Zr3 O1_3 C7_3 C3_3 158.7(17) . . . . ?
Zr3 O4_4 C8_4 O3_4 -33(4) . . . . ?
Zr3 O4_4 C8_4 C5_4 145(2) . . . . ?
Zr4 C16 C17 C18 -67.6(5) . . . . ?
Zr4 C16 C20 C19 66.3(6) . . . . ?
Zr4 C17 C18 C19 -67.5(5) . . . . ?
Zr4 C18 C19 C20 -66.0(5) . . . . ?
Zr4 C19 C20 C16 -65.3(5) . . . . ?
Zr4 O4_1 C8_1 O3_1 -22(3) . . . . ?
Zr4 O4_1 C8_1 C5_1 159.3(11) . . . . ?
Zr4 O4_3 C8_3 O3_3 25(4) . . . . ?
Zr4 O4_3 C8_3 C5_3 -176.8(14) . . . . ?
Zr4 O1_4 C7_4 O2_4 25(4) . . . . ?
Zr4 O1_4 C7_4 C3_4 -138(2) . . . . ?
Zr5 C21 C22 C23 65.7(6) . . . . ?
Zr5 C21 C25 C24 -66.7(6) . . . . ?
Zr5 C22 C23 C24 65.9(6) . . . . ?
Zr5 C23 C24 C25 67.1(6) . . . . ?
Zr5 C24 C25 C21 67.5(6) . . . . ?
Zr5 O1_2 C7_2 O2_2 7(3) . . . . ?
Zr5 O1_2 C7_2 C3_2 -177.0(10) . . . . ?
Zr5 O3_3 C8_3 O4_3 -23(4) . . . . ?
Zr5 O3_3 C8_3 C5_3 178.8(15) . . . . ?
Zr5 O2_4 C7_4 O1_4 -23(4) . . . . ?
Zr5 O2_4 C7_4 C3_4 141(2) . . . . ?
Zr6 C26 C27 C28 66.3(6) . . . . ?
Zr6 C26 C30 C29 -67.9(6) . . . . ?
Zr6 C27 C28 C29 64.9(6) . . . . ?
Zr6 C28 C29 C30 65.6(6) . . . . ?
Zr6 C29 C30 C26 67.4(5) . . . . ?
Zr6 O3_1 C8_1 O4_1 22(3) . . . . ?
Zr6 O3_1 C8_1 C5_1 -159.8(10) . . . . ?
Zr6 O2_2 C7_2 O1_2 -2(3) . . . . ?
Zr6 O2_2 C7_2 C3_2 -177.2(12) . . . . ?
C1 C2 C3 Zr1 -67.0(5) . . . . ?
C1 C2 C3 C4 0.0 . . . . ?
C2 C1 C5 Zr1 66.5(5) . . . . ?
C2 C1 C5 C4 0.0 . . . . ?
C2 C3 C4 Zr1 -66.5(5) . . . . ?
C2 C3 C4 C5 0.0 . . . . ?
C3 C4 C5 Zr1 -66.2(6) . . . . ?
C3 C4 C5 C1 0.0 . . . . ?
C5 C1 C2 Zr1 -67.0(5) . . . . ?
C5 C1 C2 C3 0.0 . . . . ?
C6 C7 C8 Zr2 65.0(6) . . . . ?
C6 C7 C8 C9 0.0 . . . . ?
C7 C6 C10 Zr2 -67.9(6) . . . . ?
C7 C6 C10 C9 0.0 . . . . ?
C7 C8 C9 Zr2 65.3(5) . . . . ?
C7 C8 C9 C10 0.0 . . . . ?
C8 C9 C10 Zr2 67.1(5) . . . . ?
C8 C9 C10 C6 0.0 . . . . ?
C10 C6 C7 Zr2 66.6(5) . . . . ?
C10 C6 C7 C8 0.0 . . . . ?
C11 C12 C13 Zr3 -66.5(6) . . . . ?
C11 C12 C13 C14 0.0 . . . . ?
C12 C11 C15 Zr3 65.3(6) . . . . ?
C12 C11 C15 C14 0.0 . . . . ?
C12 C13 C14 Zr3 -69.0(7) . . . . ?
C12 C13 C14 C15 0.0 . . . . ?
C13 C14 C15 Zr3 -68.2(6) . . . . ?
C13 C14 C15 C11 0.0 . . . . ?
C15 C11 C12 Zr3 -64.3(6) . . . . ?
C15 C11 C12 C13 0.0 . . . . ?
C16 C17 C18 Zr4 67.5(5) . . . . ?
C16 C17 C18 C19 0.0 . . . . ?
C17 C16 C20 Zr4 -66.3(6) . . . . ?
C17 C16 C20 C19 0.0 . . . . ?
C17 C18 C19 Zr4 66.0(5) . . . . ?
C17 C18 C19 C20 0.0 . . . . ?
C18 C19 C20 Zr4 65.3(5) . . . . ?
C18 C19 C20 C16 0.0 . . . . ?
C20 C16 C17 Zr4 67.6(5) . . . . ?
C20 C16 C17 C18 0.0 . . . . ?
C21 C22 C23 Zr5 -65.9(6) . . . . ?
C21 C22 C23 C24 0.0 . . . . ?
C22 C21 C25 Zr5 66.7(6) . . . . ?
C22 C21 C25 C24 0.0 . . . . ?
C22 C23 C24 Zr5 -67.1(6) . . . . ?
C22 C23 C24 C25 0.0 . . . . ?
C23 C24 C25 Zr5 -67.5(6) . . . . ?
C23 C24 C25 C21 0.0 . . . . ?
C25 C21 C22 Zr5 -65.7(6) . . . . ?
C25 C21 C22 C23 0.0 . . . . ?
C26 C27 C28 Zr6 -64.9(6) . . . . ?
C26 C27 C28 C29 0.0 . . . . ?
C27 C26 C30 Zr6 67.9(6) . . . . ?
C27 C26 C30 C29 0.0 . . . . ?
C27 C28 C29 Zr6 -65.6(6) . . . . ?
C27 C28 C29 C30 0.0 . . . . ?
C28 C29 C30 Zr6 -67.4(6) . . . . ?
C28 C29 C30 C26 0.0 . . . . ?
C30 C26 C27 Zr6 -66.3(6) . . . . ?
C30 C26 C27 C28 0.0 . . . . ?
N1_1 C1_1 C2_1 C3_1 -179.0 . . . . ?
N1_1 C1_1 C6_1 C5_1 179.6 . . . . ?
N2_1 N1_1 C1_1 C2_1 -7.6 . . . . ?
N2_1 N1_1 C1_1 C6_1 172.8 . . . . ?
C1_1 C2_1 C3_1 C4_1 -0.9 . . . . ?
C1_1 C2_1 C3_1 C7_1 -174.2(13) . . . . ?
C2_1 C1_1 C6_1 C5_1 0.0 . . . . ?
C2_1 C3_1 C4_1 C5_1 0.5 . . . . ?
C2_1 C3_1 C7_1 O1_1 -166.6(13) . . . . ?
C2_1 C3_1 C7_1 O2_1 7(2) . . . . ?
C3_1 C4_1 C5_1 C6_1 0.1 . . . . ?
C3_1 C4_1 C5_1 C8_1 175.5(12) . . . . ?
C4_1 C3_1 C7_1 O1_1 20(2) . . . . ?
C4_1 C3_1 C7_1 O2_1 -166.6(13) . . . . ?
C4_1 C5_1 C6_1 C1_1 -0.4 . . . . ?
C4_1 C5_1 C8_1 O3_1 174.1(12) . . . . ?
C4_1 C5_1 C8_1 O4_1 -7(2) . . . . ?
C6_1 C1_1 C2_1 C3_1 0.6 . . . . ?
C6_1 C5_1 C8_1 O3_1 -11(2) . . . . ?
C6_1 C5_1 C8_1 O4_1 167.9(14) . . . . ?
C7_1 C3_1 C4_1 C5_1 174.3(12) . . . . ?
C8_1 C5_1 C6_1 C1_1 -175.6(13) . . . . ?
N1_2 C1_2 C2_2 C3_2 -178.9 . . . . ?
N1_2 C1_2 C6_2 C5_2 179.7 . . . . ?
N2_2 N1_2 C1_2 C2_2 -7.6 . . . . ?
N2_2 N1_2 C1_2 C6_2 172.8 . . . . ?
C1_2 C2_2 C3_2 C4_2 -0.9 . . . . ?
C1_2 C2_2 C3_2 C7_2 175.7(16) . . . . ?
C2_2 C1_2 C6_2 C5_2 0.1 . . . . ?
C2_2 C3_2 C4_2 C5_2 0.5 . . . . ?
C2_2 C3_2 C7_2 O1_2 161.8(13) . . . . ?
C2_2 C3_2 C7_2 O2_2 -23(3) . . . . ?
C3_2 C4_2 C5_2 C6_2 0.3 . . . . ?
C3_2 C4_2 C5_2 C8_2 172.1(16) . . . . ?
C4_2 C3_2 C7_2 O1_2 -22(3) . . . . ?
C4_2 C3_2 C7_2 O2_2 153.9(17) . . . . ?
C4_2 C5_2 C6_2 C1_2 -0.6 . . . . ?
C4_2 C5_2 C8_2 O3_2 -161.1(15) . . . . ?
C4_2 C5_2 C8_2 O4_2 19(2) . . . . ?
C6_2 C1_2 C2_2 C3_2 0.6 . . . . ?
C6_2 C5_2 C8_2 O3_2 11(2) . . . . ?
C6_2 C5_2 C8_2 O4_2 -168.5(13) . . . . ?
C7_2 C3_2 C4_2 C5_2 -175.7(19) . . . . ?
C8_2 C5_2 C6_2 C1_2 -172.7(15) . . . . ?
N1_3 C1_3 C2_3 C3_3 -178.9 . . . . ?
N1_3 C1_3 C6_3 C5_3 179.6 . . . . ?
N2_3 N1_3 C1_3 C2_3 -7.7 . . . . ?
N2_3 N1_3 C1_3 C6_3 172.8 . . . . ?
C1_3 C2_3 C3_3 C4_3 -0.9 . . . . ?
C1_3 C2_3 C3_3 C7_3 -173(3) . . . . ?
C2_3 C1_3 C6_3 C5_3 0.1 . . . . ?
C2_3 C3_3 C4_3 C5_3 0.5 . . . . ?
C2_3 C3_3 C7_3 O1_3 151.7(17) . . . . ?
C2_3 C3_3 C7_3 O2_3 -17(3) . . . . ?
C3_3 C4_3 C5_3 C6_3 0.2 . . . . ?
C3_3 C4_3 C5_3 C8_3 168(2) . . . . ?
C4_3 C3_3 C7_3 O1_3 -21(3) . . . . ?
C4_3 C3_3 C7_3 O2_3 170.7(17) . . . . ?
C4_3 C5_3 C6_3 C1_3 -0.5 . . . . ?
C4_3 C5_3 C8_3 O3_3 -163.3(19) . . . . ?
C4_3 C5_3 C8_3 O4_3 36(3) . . . . ?
C6_3 C1_3 C2_3 C3_3 0.6 . . . . ?
C6_3 C5_3 C8_3 O3_3 4(3) . . . . ?
C6_3 C5_3 C8_3 O4_3 -156.6(16) . . . . ?
C7_3 C3_3 C4_3 C5_3 173(3) . . . . ?
C8_3 C5_3 C6_3 C1_3 -167(2) . . . . ?
N1_4 C1_4 C2_4 C3_4 -178.9 . . . . ?
N1_4 C1_4 C6_4 C5_4 179.6 . . . . ?
N2_4 N1_4 C1_4 C2_4 -7.7 . . . . ?
N2_4 N1_4 C1_4 C6_4 172.8 . . . . ?
C1_4 C2_4 C3_4 C4_4 -0.8 . . . . ?
C1_4 C2_4 C3_4 C7_4 165(4) . . . . ?
C2_4 C1_4 C6_4 C5_4 0.1 . . . . ?
C2_4 C3_4 C4_4 C5_4 0.5 . . . . ?
C2_4 C3_4 C7_4 O1_4 161.2(19) . . . . ?
C2_4 C3_4 C7_4 O2_4 -4(4) . . . . ?
C3_4 C4_4 C5_4 C6_4 0.1 . . . . ?
C3_4 C4_4 C5_4 C8_4 -164(3) . . . . ?
C4_4 C3_4 C7_4 O1_4 -32(3) . . . . ?
C4_4 C3_4 C7_4 O2_4 162.8(19) . . . . ?
C4_4 C5_4 C6_4 C1_4 -0.4 . . . . ?
C4_4 C5_4 C8_4 O3_4 -180(2) . . . . ?
C4_4 C5_4 C8_4 O4_4 2(4) . . . . ?
C6_4 C1_4 C2_4 C3_4 0.5 . . . . ?
C6_4 C5_4 C8_4 O3_4 15(3) . . . . ?
C6_4 C5_4 C8_4 O4_4 -163.8(18) . . . . ?
C7_4 C3_4 C4_4 C5_4 -168(3) . . . . ?
C8_4 C5_4 C6_4 C1_4 166(3) . . . . ?

loop_
_smtbx_masks_void_nr
_smtbx_masks_void_average_x
_smtbx_masks_void_average_y
_smtbx_masks_void_average_z
_smtbx_masks_void_volume
_smtbx_masks_void_count_electrons
_smtbx_masks_void_content
1 -0.691 -0.686 -0.239 11404.3 3028.2 '80 C3H7NO'
